data_1566795
loop_
_publ_author_name
'Aromi, Guillem'
'Maniaki, Diamantoula'
'Garay-Ruiz, Diego'
'Barrios, Leon\'i A.'
'Aguil\`a, David'
'Reta, Daniel'
'Roubeau, Olivier'
'Bo, Carles'
'Tuna, Floriana'
'Martins, Daniel O. T. A.'

_publ_section_title
;
 Unparalleled selectivity and electronic structure of heterometallic
 [LnLn&#x2019;Ln] molecules as 3-qubit quantum gates
;
_journal_name_full 'Chemical Science'
_journal_paper_doi 10.1039/D2SC00436D
_journal_year 2022
_chemical_formula_moiety 'C105 H69 Er2 N5 O18 Pr, 10(C5 H5 N), N O3'
_chemical_formula_sum 'C155 H119 Er2 N16 O21 Pr'
_chemical_formula_weight 3017.09
_space_group_crystal_system triclinic
_space_group_IT_number 2
_space_group_name_Hall '-P 1'
_space_group_name_H-M_alt 'P -1'
_atom_sites_solution_hydrogens mixed
_audit_creation_method SHELXL-2018/3
_audit_update_record
;
2022-01-17 deposited with the CCDC.	2022-04-12 downloaded from the CCDC.
;
_cell_angle_alpha 108.6690(10)
_cell_angle_beta 108.3210(10)
_cell_angle_gamma 92.1120(10)
_cell_formula_units_Z 2
_cell_length_a 16.36360(10)
_cell_length_b 19.52240(10)
_cell_length_c 23.38730(10)
_cell_measurement_reflns_used 33511
_cell_measurement_temperature 100(2)
_cell_measurement_theta_max 30.88
_cell_measurement_theta_min 0.99
_cell_volume 6640.37(9)
_computing_cell_refinement 'DIALS 2theta refinement, DIALS 1.14.13-g10ecfbb15-release'
_computing_data_collection 'Global Phasing autoPROC package'
_computing_data_reduction
;
aimless (Evans, P. R. and Murshudov, G. N., 2013)
ccp4 (Winn, M. D. et al., 2011)
DIALS 1.14.13-g10ecfbb15-release (Winter, G. et al., 2018)
pointless (Evans, P., 2006)
XIA2 0.5.902-gffa11588-dials-1.14 (Winter, G., 2010)
;
_computing_structure_refinement 'SHELXL-2018/3 (Sheldrick, 2018)'
_computing_structure_solution 'SHELXT 2018/2 (Sheldrick, 2018)'
_diffrn_ambient_temperature 100(2)
_diffrn_measured_fraction_theta_full 0.926
_diffrn_measured_fraction_theta_max 0.745
_diffrn_measurement_device_type 'MD2M - Maatel + Dectris PILATUS 6M'
_diffrn_measurement_method '\w rotation at various \k'
_diffrn_radiation_monochromator 'silicon 111'
_diffrn_radiation_source 'ALBA XALOC beamline'
_diffrn_radiation_type synchrotron
_diffrn_radiation_wavelength 0.72932
_diffrn_reflns_av_R_equivalents 0.0376
_diffrn_reflns_av_unetI/netI 0.0425
_diffrn_reflns_Laue_measured_fraction_full 0.926
_diffrn_reflns_Laue_measured_fraction_max 0.745
_diffrn_reflns_limit_h_max 23
_diffrn_reflns_limit_h_min -23
_diffrn_reflns_limit_k_max 28
_diffrn_reflns_limit_k_min -28
_diffrn_reflns_limit_l_max 35
_diffrn_reflns_limit_l_min -35
_diffrn_reflns_number 112620
_diffrn_reflns_point_group_measured_fraction_full 0.926
_diffrn_reflns_point_group_measured_fraction_max 0.745
_diffrn_reflns_theta_full 25.950
_diffrn_reflns_theta_max 33.364
_diffrn_reflns_theta_min 1.143
_exptl_absorpt_coefficient_mu 1.842
_exptl_absorpt_correction_T_max 1.0
_exptl_absorpt_correction_T_min 0.958706658937
_exptl_absorpt_correction_type multi-scan
_exptl_absorpt_process_details
;
CCP4 7.0.078: AIMLESS, version 0.7.4 : 13/12/18
Scaling & analysis of unmerged intensities, absorption correction using spherical harmonics
;
_exptl_crystal_colour yellow
_exptl_crystal_density_diffrn 1.508
_exptl_crystal_description block
_exptl_crystal_F_000 3034
_exptl_crystal_preparation 'Magnetic properties'
_exptl_crystal_recrystallization_method layering
_exptl_crystal_size_max 0.030
_exptl_crystal_size_mid 0.030
_exptl_crystal_size_min 0.020
_refine_diff_density_max 3.749
_refine_diff_density_min -2.688
_refine_diff_density_rms 0.144
_refine_ls_extinction_method none
_refine_ls_goodness_of_fit_ref 1.118
_refine_ls_hydrogen_treatment mixed
_refine_ls_matrix_type full
_refine_ls_number_parameters 1709
_refine_ls_number_reflns 35526
_refine_ls_number_restraints 405
_refine_ls_restrained_S_all 1.132
_refine_ls_R_factor_all 0.0645
_refine_ls_R_factor_gt 0.0562
_refine_ls_shift/su_max 0.003
_refine_ls_shift/su_mean 0.000
_refine_ls_structure_factor_coef Fsqd
_refine_ls_weighting_details 'w=1/[\s^2^(Fo^2^)+(0.1240P)^2^+0.2906P] where P=(Fo^2^+2Fc^2^)/3'
_refine_ls_weighting_scheme calc
_refine_ls_wR_factor_gt 0.1733
_refine_ls_wR_factor_ref 0.1800
_reflns_Friedel_coverage 0.000
_reflns_number_gt 28781
_reflns_number_total 35526
_reflns_threshold_expression 'I > 2\s(I)'
_cod_data_source_file d2sc00436d2.cif
_cod_data_source_block md63
_cod_original_cell_volume 6640.37(8)
_cod_database_code 1566795
_shelx_shelxl_version_number 2018/3
_shelx_space_group_comment
;
The symmetry employed for this shelxl refinement is uniquely defined
by the following loop, which should always be used as a source of
symmetry information in preference to the above space-group names.
They are only intended as comments.
;
_shelx_estimated_absorpt_t_min 0.948
_shelx_estimated_absorpt_t_max 0.965

loop_
_space_group_symop_operation_xyz
'x, y, z'
'-x, -y, -z'

loop_
_atom_site_label
_atom_site_type_symbol
_atom_site_fract_x
_atom_site_fract_y
_atom_site_fract_z
_atom_site_U_iso_or_equiv
_atom_site_adp_type
_atom_site_occupancy
_atom_site_site_symmetry_order
_atom_site_calc_flag
_atom_site_refinement_flags_posn
_atom_site_refinement_flags_adp
_atom_site_refinement_flags_occupancy
_atom_site_disorder_assembly
_atom_site_disorder_group
Pr1 Pr 0.29125(2) 0.31122(2) 0.70012(2) 0.03583(6) Uani 1 1 d . . . . .
Er1 Er 0.22701(2) 0.15496(2) 0.52944(2) 0.03571(6) Uani 1 1 d . . . . .
Er2 Er 0.34366(2) 0.45347(2) 0.87621(2) 0.03648(6) Uani 1 1 d . . . . .
O1 O 0.16851(18) 0.05519(15) 0.43242(13) 0.0444(6) Uani 1 1 d . . . . .
O2 O 0.1191(2) -0.06535(16) 0.38585(16) 0.0563(8) Uani 1 1 d . . . . .
O3 O 0.18390(16) 0.19018(14) 0.61972(12) 0.0380(5) Uani 1 1 d . . . . .
O4 O 0.14638(17) 0.29800(14) 0.70854(12) 0.0394(5) Uani 1 1 d . . . . .
O5 O 0.28223(18) 0.20558(15) 0.47027(13) 0.0418(6) Uani 1 1 d . . . . .
O6 O 0.24247(17) 0.28178(13) 0.57713(12) 0.0369(5) Uani 1 1 d . . . . .
O7 O 0.25500(16) 0.43955(14) 0.76898(11) 0.0360(5) Uani 1 1 d . . . . .
O8 O 0.23318(19) 0.52117(16) 0.88304(12) 0.0427(6) Uani 1 1 d . . . . .
O9 O 0.31535(18) 0.06877(15) 0.53335(15) 0.0468(7) Uani 1 1 d . . . . .
O10 O 0.35335(17) 0.20550(15) 0.62295(13) 0.0424(6) Uani 1 1 d . . . . .
O11 O 0.40995(17) 0.40470(14) 0.79996(12) 0.0393(5) Uani 1 1 d . . . . .
O12 O 0.43891(19) 0.54704(15) 0.88615(14) 0.0446(6) Uani 1 1 d . . . . .
O13 O 0.37231(18) 0.52258(16) 0.98526(12) 0.0456(6) Uani 1 1 d . . . . .
O14 O 0.3020(2) 0.55963(19) 1.05658(13) 0.0523(7) Uani 1 1 d . . . . .
O15 O 0.29103(18) 0.33040(14) 0.81993(12) 0.0413(6) Uani 1 1 d . . . . .
O16 O 0.3076(2) 0.20323(17) 0.73602(14) 0.0534(7) Uani 1 1 d . . . . .
O17 O 0.09425(17) 0.18133(15) 0.47590(13) 0.0393(5) Uani 1 1 d D . . . .
H17B H 0.061(3) 0.212(2) 0.490(2) 0.059 Uiso 1 1 d D U . . .
H17C H 0.091(3) 0.176(3) 0.4370(13) 0.059 Uiso 1 1 d D U . . .
O18 O 0.46536(19) 0.40951(16) 0.92954(14) 0.0458(6) Uani 1 1 d D . . . .
H18B H 0.511(2) 0.436(2) 0.9649(17) 0.069 Uiso 1 1 d D U . . .
H18C H 0.479(3) 0.3656(17) 0.911(2) 0.069 Uiso 1 1 d D U . . .
N1 N 0.1367(2) 0.06023(17) 0.53631(16) 0.0397(7) Uani 1 1 d . . . . .
N2 N 0.19622(19) 0.39935(16) 0.64130(13) 0.0354(6) Uani 1 1 d . . . . .
N3 N 0.4684(2) 0.30131(19) 0.72875(15) 0.0415(7) Uani 1 1 d . . . . .
N4 N 0.2742(2) 0.3948(2) 0.92885(15) 0.0434(7) Uani 1 1 d . . . . .
N5 N 0.3838(2) 0.40638(17) 0.66936(15) 0.0393(6) Uani 1 1 d . . . . .
C1 C 0.1386(3) -0.0069(2) 0.4313(2) 0.0471(9) Uani 1 1 d . . . . .
C2 C 0.1231(2) -0.0067(2) 0.49188(19) 0.0424(8) Uani 1 1 d . . . . .
C3 C 0.0926(2) -0.0682(2) 0.5009(2) 0.0476(9) Uani 1 1 d . . . . .
H3A H 0.084339 -0.115498 0.469593 0.057 Uiso 1 1 calc R U . . .
C4 C 0.0743(3) -0.0588(2) 0.5577(2) 0.0494(10) Uani 1 1 d . . . . .
H4A H 0.056983 -0.100219 0.566542 0.059 Uiso 1 1 calc R U . . .
C5 C 0.0817(2) 0.0111(2) 0.6006(2) 0.0448(9) Uani 1 1 d . . . . .
H5A H 0.064755 0.018788 0.637210 0.054 Uiso 1 1 calc R U . . .
C6 C 0.1148(2) 0.0701(2) 0.58847(18) 0.0394(7) Uani 1 1 d . . . . .
C7 C 0.1291(2) 0.1495(2) 0.62873(17) 0.0376(7) Uani 1 1 d . . . . .
C8 C 0.0816(2) 0.1745(2) 0.66896(18) 0.0403(8) Uani 1 1 d . . . . .
H8A H 0.042828 0.140108 0.672673 0.048 Uiso 1 1 calc R U . . .
C9 C 0.0891(2) 0.2498(2) 0.70478(17) 0.0392(7) Uani 1 1 d . . . . .
C10 C 0.0289(2) 0.2746(2) 0.74082(17) 0.0406(8) Uani 1 1 d . . . . .
C11 C 0.0539(3) 0.3414(2) 0.79118(17) 0.0425(8) Uani 1 1 d . . . . .
H11A H 0.107141 0.370611 0.800098 0.051 Uiso 1 1 calc R U . . .
C12 C 0.0023(3) 0.3667(3) 0.82920(18) 0.0473(9) Uani 1 1 d . . . . .
C13 C 0.0281(3) 0.4343(3) 0.8809(2) 0.0514(10) Uani 1 1 d . . . . .
H13A H 0.081655 0.463672 0.890503 0.062 Uiso 1 1 calc R U . . .
C14 C -0.0236(4) 0.4579(3) 0.9172(2) 0.0594(12) Uani 1 1 d . . . . .
H14A H -0.006615 0.504417 0.950653 0.071 Uiso 1 1 calc R U . . .
C15 C -0.1016(3) 0.4140(3) 0.9057(2) 0.0600(12) Uani 1 1 d . . . . .
H15A H -0.136463 0.430729 0.931518 0.072 Uiso 1 1 calc R U . . .
C16 C -0.1268(3) 0.3476(3) 0.8573(2) 0.0546(11) Uani 1 1 d . . . . .
H16A H -0.178388 0.317590 0.850703 0.066 Uiso 1 1 calc R U . . .
C17 C -0.0772(3) 0.3224(3) 0.81659(19) 0.0483(9) Uani 1 1 d . . . . .
C18 C -0.1035(3) 0.2554(3) 0.7630(2) 0.0519(10) Uani 1 1 d . . . . .
H18A H -0.157822 0.226620 0.752389 0.062 Uiso 1 1 calc R U . . .
C19 C -0.0527(3) 0.2320(2) 0.7267(2) 0.0476(9) Uani 1 1 d . . . . .
H19A H -0.071490 0.186806 0.691684 0.057 Uiso 1 1 calc R U . . .
C20 C 0.3508(3) 0.2247(3) 0.3827(2) 0.0499(9) Uani 1 1 d . . . . .
H20A H 0.369251 0.189199 0.401968 0.060 Uiso 1 1 calc R U . . .
C21 C 0.3828(3) 0.2318(3) 0.3345(2) 0.0587(12) Uani 1 1 d . . . . .
C22 C 0.4438(5) 0.1890(4) 0.3151(3) 0.0791(18) Uani 1 1 d . . . . .
H22A H 0.463596 0.153441 0.333983 0.095 Uiso 1 1 calc R U . . .
C23 C 0.4743(6) 0.1981(5) 0.2700(4) 0.098(3) Uani 1 1 d . . . . .
H23A H 0.516256 0.169570 0.258354 0.118 Uiso 1 1 calc R U . . .
C24 C 0.4453(6) 0.2483(4) 0.2405(3) 0.092(2) Uani 1 1 d . . . . .
H24A H 0.465808 0.252341 0.207791 0.110 Uiso 1 1 calc R U . . .
C25 C 0.3876(5) 0.2919(4) 0.2580(3) 0.0777(17) Uani 1 1 d . . . . .
H25A H 0.368840 0.326929 0.238275 0.093 Uiso 1 1 calc R U . . .
C26 C 0.3557(4) 0.2845(3) 0.3063(2) 0.0578(11) Uani 1 1 d . . . . .
C27 C 0.2946(4) 0.3274(3) 0.3248(2) 0.0620(13) Uani 1 1 d . . . . .
H27A H 0.273976 0.361657 0.304672 0.074 Uiso 1 1 calc R U . . .
C28 C 0.2647(3) 0.3202(2) 0.3714(2) 0.0518(10) Uani 1 1 d . . . . .
H28A H 0.224045 0.350163 0.383366 0.062 Uiso 1 1 calc R U . . .
C29 C 0.2929(3) 0.2694(2) 0.40187(18) 0.0430(8) Uani 1 1 d . . . . .
C30 C 0.2656(2) 0.2615(2) 0.45508(17) 0.0392(7) Uani 1 1 d . . . . .
C31 C 0.2255(2) 0.3180(2) 0.48672(17) 0.0388(7) Uani 1 1 d . . . . .
H31A H 0.203500 0.352284 0.466904 0.047 Uiso 1 1 calc R U . . .
C32 C 0.2175(2) 0.32467(19) 0.54566(16) 0.0363(7) Uani 1 1 d . . . . .
C33 C 0.1800(2) 0.38782(19) 0.57826(16) 0.0349(7) Uani 1 1 d . . . . .
C34 C 0.1308(3) 0.4286(2) 0.54629(17) 0.0436(8) Uani 1 1 d . . . . .
H34A H 0.119739 0.417669 0.501686 0.052 Uiso 1 1 calc R U . . .
C35 C 0.0972(3) 0.4862(3) 0.58031(19) 0.0487(9) Uani 1 1 d . . . . .
H35A H 0.062146 0.514879 0.559436 0.058 Uiso 1 1 calc R U . . .
C36 C 0.1167(3) 0.5004(2) 0.64579(19) 0.0470(9) Uani 1 1 d . . . . .
H36A H 0.097094 0.540497 0.670889 0.056 Uiso 1 1 calc R U . . .
C37 C 0.1648(2) 0.4557(2) 0.67392(16) 0.0376(7) Uani 1 1 d . . . . .
C38 C 0.1917(2) 0.4703(2) 0.74555(16) 0.0373(7) Uani 1 1 d . . . . .
C39 C 0.1486(3) 0.5180(2) 0.77951(17) 0.0443(9) Uani 1 1 d . . . . .
H39A H 0.100810 0.535587 0.756021 0.053 Uiso 1 1 calc R U . . .
C40 C 0.1717(3) 0.5418(2) 0.84694(18) 0.0415(8) Uani 1 1 d . . . . .
C41 C 0.1231(3) 0.5969(2) 0.87848(18) 0.0449(9) Uani 1 1 d . . . . .
C42 C 0.1521(3) 0.6246(2) 0.94722(18) 0.0473(9) Uani 1 1 d . . . . .
H42A H 0.199711 0.607520 0.971450 0.057 Uiso 1 1 calc R U . . .
C43 C 0.1103(3) 0.6762(3) 0.9780(2) 0.0551(11) Uani 1 1 d . . . . .
H43A H 0.131725 0.696373 1.023618 0.066 Uiso 1 1 calc R U . . .
C44 C 0.0370(3) 0.6998(3) 0.9438(2) 0.0500(10) Uani 1 1 d . . . . .
C45 C -0.0068(4) 0.7537(3) 0.9751(3) 0.0657(14) Uani 1 1 d . . . . .
H45A H 0.012849 0.774150 1.020722 0.079 Uiso 1 1 calc R U . . .
C46 C -0.0758(4) 0.7752(4) 0.9399(3) 0.0806(18) Uani 1 1 d . . . . .
H46A H -0.104628 0.810454 0.961437 0.097 Uiso 1 1 calc R U . . .
C47 C -0.1077(4) 0.7469(4) 0.8707(3) 0.0793(18) Uani 1 1 d . . . . .
H47A H -0.155736 0.764210 0.847142 0.095 Uiso 1 1 calc R U . . .
C48 C -0.0680(4) 0.6949(4) 0.8395(3) 0.0725(16) Uani 1 1 d . . . . .
H48A H -0.089406 0.674834 0.793819 0.087 Uiso 1 1 calc R U . . .
C49 C 0.0068(3) 0.6703(3) 0.8756(2) 0.0538(11) Uani 1 1 d . . . . .
C50 C 0.0516(3) 0.6190(3) 0.8442(2) 0.0504(10) Uani 1 1 d . . . . .
H50A H 0.031633 0.599747 0.798520 0.060 Uiso 1 1 calc R U . . .
C51 C 0.3479(3) -0.0703(2) 0.4956(2) 0.0488(9) Uani 1 1 d . . . . .
H51A H 0.290206 -0.059835 0.481974 0.059 Uiso 1 1 calc R U . . .
C52 C 0.3637(3) -0.1424(2) 0.4702(2) 0.0525(10) Uani 1 1 d . . . . .
C53 C 0.2951(4) -0.1996(3) 0.4250(3) 0.0644(13) Uani 1 1 d . . . . .
H53A H 0.237088 -0.189639 0.412024 0.077 Uiso 1 1 calc R U . . .
C54 C 0.3123(4) -0.2685(3) 0.4002(3) 0.0763(17) Uani 1 1 d . . . . .
H54A H 0.266071 -0.306480 0.370474 0.092 Uiso 1 1 calc R U . . .
C55 C 0.3981(4) -0.2838(3) 0.4183(3) 0.0775(18) Uani 1 1 d . . . . .
H55A H 0.409315 -0.331899 0.400259 0.093 Uiso 1 1 calc R U . . .
C56 C 0.4668(4) -0.2293(3) 0.4623(3) 0.0684(15) Uani 1 1 d . . . . .
H56A H 0.524296 -0.240623 0.474280 0.082 Uiso 1 1 calc R U . . .
C57 C 0.4511(3) -0.1570(3) 0.4894(2) 0.0512(10) Uani 1 1 d . . . . .
C58 C 0.5169(3) -0.0994(3) 0.5339(2) 0.0515(10) Uani 1 1 d . . . . .
H58A H 0.575451 -0.108442 0.546154 0.062 Uiso 1 1 calc R U . . .
C59 C 0.4995(3) -0.0307(2) 0.5602(2) 0.0469(9) Uani 1 1 d . . . . .
H59A H 0.545023 0.006442 0.592176 0.056 Uiso 1 1 calc R U . . .
C60 C 0.4131(3) -0.0149(2) 0.5394(2) 0.0420(8) Uani 1 1 d . . . . .
C61 C 0.3904(3) 0.0596(2) 0.5636(2) 0.0451(9) Uani 1 1 d . . . . .
C62 C 0.4487(3) 0.1161(2) 0.6171(2) 0.0488(10) Uani 1 1 d . . . . .
H62A H 0.505291 0.106714 0.636924 0.059 Uiso 1 1 calc R U . . .
C63 C 0.4273(3) 0.1848(2) 0.64214(19) 0.0426(8) Uani 1 1 d . . . . .
C64 C 0.4961(3) 0.2432(2) 0.69553(19) 0.0491(10) Uani 1 1 d . . . . .
C65 C 0.5854(3) 0.2410(3) 0.7057(2) 0.0654(15) Uani 1 1 d . . . . .
H65A H 0.603718 0.200095 0.680491 0.079 Uiso 1 1 calc R U . . .
C66 C 0.6456(3) 0.2985(3) 0.7526(3) 0.0734(18) Uani 1 1 d . . . . .
H66A H 0.706100 0.297800 0.760370 0.088 Uiso 1 1 calc R U . . .
C67 C 0.6172(3) 0.3578(3) 0.7885(2) 0.0584(12) Uani 1 1 d . . . . .
H67A H 0.657625 0.397785 0.821781 0.070 Uiso 1 1 calc R U . . .
C68 C 0.5283(3) 0.3572(2) 0.77475(18) 0.0436(8) Uani 1 1 d . . . . .
C69 C 0.4907(2) 0.4193(2) 0.80819(17) 0.0400(8) Uani 1 1 d . . . . .
C70 C 0.5417(3) 0.4871(2) 0.84246(18) 0.0424(8) Uani 1 1 d . . . . .
H70A H 0.600199 0.492500 0.843693 0.051 Uiso 1 1 calc R U . . .
C71 C 0.5104(3) 0.5499(2) 0.87643(18) 0.0438(8) Uani 1 1 d . . . . .
C72 C 0.5645(3) 0.6234(2) 0.90335(19) 0.0443(8) Uani 1 1 d . . . . .
C73 C 0.6252(3) 0.6418(3) 0.8770(2) 0.0535(10) Uani 1 1 d . . . . .
H73A H 0.633892 0.606242 0.841519 0.064 Uiso 1 1 calc R U . . .
C74 C 0.6715(4) 0.7111(3) 0.9027(3) 0.0626(13) Uani 1 1 d . . . . .
H74A H 0.711042 0.723258 0.883865 0.075 Uiso 1 1 calc R U . . .
C75 C 0.6619(3) 0.7645(3) 0.9562(2) 0.0578(11) Uani 1 1 d . . . . .
C76 C 0.7113(4) 0.8364(3) 0.9850(3) 0.0760(16) Uani 1 1 d . . . . .
H76A H 0.751439 0.849814 0.967148 0.091 Uiso 1 1 calc R U . . .
C77 C 0.7015(4) 0.8855(3) 1.0373(3) 0.0796(17) Uani 1 1 d . . . . .
H77A H 0.734680 0.933022 1.055653 0.095 Uiso 1 1 calc R U . . .
C78 C 0.6420(4) 0.8669(3) 1.0654(2) 0.0660(14) Uani 1 1 d . . . . .
H78A H 0.635864 0.901390 1.102559 0.079 Uiso 1 1 calc R U . . .
C79 C 0.5942(4) 0.7988(3) 1.0379(2) 0.0580(11) Uani 1 1 d . . . . .
H79A H 0.553591 0.786424 1.055792 0.070 Uiso 1 1 calc R U . . .
C80 C 0.6031(3) 0.7461(2) 0.9835(2) 0.0494(9) Uani 1 1 d . . . . .
C81 C 0.5548(3) 0.6754(2) 0.9559(2) 0.0453(8) Uani 1 1 d . . . . .
H81A H 0.514255 0.663106 0.973893 0.054 Uiso 1 1 calc R U . . .
C82 C 0.3168(3) 0.5140(3) 1.01191(17) 0.0466(9) Uani 1 1 d . . . . .
C83 C 0.2661(3) 0.4362(2) 0.98381(18) 0.0464(9) Uani 1 1 d . . . . .
C84 C 0.2170(4) 0.4093(3) 1.0125(2) 0.0595(12) Uani 1 1 d . . . . .
H84A H 0.210693 0.439609 1.051252 0.071 Uiso 1 1 calc R U . . .
C85 C 0.1773(4) 0.3374(3) 0.9834(3) 0.0637(13) Uani 1 1 d . . . . .
H85A H 0.141343 0.318119 1.001380 0.076 Uiso 1 1 calc R U . . .
C86 C 0.1894(4) 0.2934(3) 0.9286(3) 0.0616(12) Uani 1 1 d . . . . .
H86A H 0.164692 0.243187 0.909666 0.074 Uiso 1 1 calc R U . . .
C87 C 0.2387(3) 0.3239(2) 0.9013(2) 0.0473(9) Uani 1 1 d . . . . .
C88 C 0.2583(3) 0.2870(2) 0.84117(19) 0.0449(9) Uani 1 1 d . . . . .
C89 C 0.2445(3) 0.2118(2) 0.8156(2) 0.0513(10) Uani 1 1 d . . . . .
H89A H 0.215104 0.184998 0.832734 0.062 Uiso 1 1 calc R U . . .
C90 C 0.2726(3) 0.1729(2) 0.7645(2) 0.0531(11) Uani 1 1 d . . . . .
C91 C 0.2641(4) 0.0910(3) 0.7443(3) 0.0693(16) Uani 1 1 d . . . . .
C92 C 0.2097(5) 0.0502(3) 0.7637(3) 0.0871(19) Uani 1 1 d . U . . .
H92A H 0.181814 0.076334 0.792131 0.104 Uiso 1 1 calc R U . . .
C93 C 0.1964(6) -0.0244(4) 0.7430(4) 0.100(2) Uani 1 1 d . U . . .
H93A H 0.158360 -0.049240 0.755880 0.120 Uiso 1 1 calc R U . . .
C94 C 0.2376(5) -0.0627(4) 0.7042(4) 0.0931(19) Uani 1 1 d . U . . .
C95 C 0.2274(7) -0.1436(5) 0.6814(5) 0.120(2) Uani 1 1 d . U . . .
H95A H 0.189293 -0.169958 0.693158 0.144 Uiso 1 1 calc R U . . .
C96 C 0.2671(8) -0.1772(5) 0.6476(5) 0.128(3) Uani 1 1 d . U . . .
H96A H 0.259074 -0.229131 0.633178 0.154 Uiso 1 1 calc R U . . .
C97 C 0.3239(8) -0.1400(5) 0.6303(6) 0.137(3) Uani 1 1 d . U . . .
H97A H 0.355123 -0.167208 0.604950 0.164 Uiso 1 1 calc R U . . .
C98 C 0.3367(6) -0.0629(4) 0.6492(4) 0.102(2) Uani 1 1 d . . . . .
H98A H 0.375279 -0.038192 0.636577 0.122 Uiso 1 1 calc R U . . .
C99 C 0.2933(5) -0.0266(4) 0.6848(3) 0.095(3) Uani 1 1 d . . . . .
C100 C 0.3058(4) 0.0550(3) 0.7059(3) 0.0778(18) Uani 1 1 d . . . . .
H10A H 0.342228 0.080520 0.692360 0.093 Uiso 1 1 calc R U . . .
C101 C 0.3940(3) 0.4798(2) 0.69883(19) 0.0433(8) Uani 1 1 d . . . . .
H10B H 0.370117 0.498153 0.731933 0.052 Uiso 1 1 calc R U . . .
C102 C 0.4372(3) 0.5294(2) 0.6832(2) 0.0508(10) Uani 1 1 d . . . . .
H10C H 0.443226 0.580433 0.705349 0.061 Uiso 1 1 calc R U . . .
C103 C 0.4713(3) 0.5037(3) 0.6353(3) 0.0570(11) Uani 1 1 d . . . . .
H10D H 0.501899 0.536639 0.624081 0.068 Uiso 1 1 calc R U . . .
C104 C 0.4603(3) 0.4277(3) 0.6028(2) 0.0521(10) Uani 1 1 d . . . . .
H10E H 0.481650 0.408025 0.568502 0.063 Uiso 1 1 calc R U . . .
C105 C 0.4169(3) 0.3824(2) 0.62312(19) 0.0440(8) Uani 1 1 d . . . . .
H10F H 0.410796 0.331011 0.602360 0.053 Uiso 1 1 calc R U . . .
O19 O 0.0323(3) 0.4052(3) 0.30800(17) 0.0892(15) Uani 1 1 d . . . . .
O20 O 0.1291(3) 0.4407(2) 0.40418(17) 0.0682(10) Uani 1 1 d . . . . .
O21 O 0.0053(3) 0.3794(2) 0.38443(19) 0.0702(10) Uani 1 1 d . . . . .
N6 N 0.0560(3) 0.4077(3) 0.36529(19) 0.0581(10) Uani 1 1 d . . . . .
N1S N -0.0158(2) 0.2741(2) 0.5116(2) 0.0580(10) Uani 1 1 d . . . . .
C1S C -0.0160(4) 0.2916(3) 0.5701(3) 0.0702(15) Uani 1 1 d . . . . .
H1SA H 0.018905 0.268706 0.597293 0.084 Uiso 1 1 calc R U . . .
C2S C -0.0637(5) 0.3412(4) 0.5942(3) 0.090(2) Uani 1 1 d . . . . .
H2SA H -0.063509 0.351270 0.636762 0.107 Uiso 1 1 calc R U . . .
C3S C -0.1123(6) 0.3765(4) 0.5560(4) 0.096(2) Uani 1 1 d . . . . .
H3SA H -0.144920 0.412516 0.571994 0.115 Uiso 1 1 calc R U . . .
C4S C -0.1123(5) 0.3584(5) 0.4948(4) 0.092(2) Uani 1 1 d . . . . .
H4SA H -0.145582 0.381182 0.466837 0.110 Uiso 1 1 calc R U . . .
C5S C -0.0629(4) 0.3058(4) 0.4738(3) 0.0750(17) Uani 1 1 d . . . . .
H5SA H -0.063245 0.292632 0.430907 0.090 Uiso 1 1 calc R U . . .
N2S N 0.0545(3) 0.1535(3) 0.3485(2) 0.0735(14) Uani 1 1 d . . . . .
C6S C 0.0393(4) 0.2127(4) 0.3318(3) 0.0753(17) Uani 1 1 d . . . . .
H6SA H 0.029457 0.254506 0.361974 0.090 Uiso 1 1 calc R U . . .
C7S C 0.0372(7) 0.2168(6) 0.2735(4) 0.122(4) Uani 1 1 d . . . . .
H7SA H 0.029784 0.260730 0.264455 0.147 Uiso 1 1 calc R U . . .
C8S C 0.0461(9) 0.1552(7) 0.2298(5) 0.153(4) Uani 1 1 d . U . . .
H8SA H 0.046718 0.155230 0.189315 0.184 Uiso 1 1 calc R U . . .
C9S C 0.0548(9) 0.0890(7) 0.2457(5) 0.141(4) Uani 1 1 d . U . . .
H9SA H 0.053331 0.043392 0.214324 0.169 Uiso 1 1 calc R U . . .
C10S C 0.0649(5) 0.0947(4) 0.3065(3) 0.099(3) Uani 1 1 d . . . . .
H10G H 0.080267 0.054197 0.319526 0.119 Uiso 1 1 calc R U . . .
N3S N 0.5361(3) 0.2845(2) 0.8921(2) 0.0559(9) Uani 1 1 d . . . . .
C11S C 0.5020(3) 0.2187(3) 0.8458(2) 0.0617(12) Uani 1 1 d . . . . .
H11B H 0.453997 0.216469 0.809177 0.074 Uiso 1 1 calc R U . . .
C12S C 0.5324(4) 0.1542(3) 0.8482(3) 0.0657(13) Uani 1 1 d . . . . .
H12A H 0.505005 0.108872 0.814701 0.079 Uiso 1 1 calc R U . . .
C13S C 0.6035(4) 0.1572(3) 0.9004(3) 0.0777(16) Uani 1 1 d . . . . .
H13B H 0.625974 0.113940 0.903968 0.093 Uiso 1 1 calc R U . . .
C14S C 0.6418(4) 0.2254(4) 0.9481(3) 0.0806(18) Uani 1 1 d . . . . .
H14B H 0.691610 0.229526 0.984159 0.097 Uiso 1 1 calc R U . . .
C15S C 0.6063(3) 0.2863(3) 0.9418(3) 0.0637(13) Uani 1 1 d . . . . .
H15B H 0.632834 0.332362 0.974437 0.076 Uiso 1 1 calc R U . . .
N4S N 0.6963(2) 0.4805(2) 0.68253(13) 0.0812(15) Uani 1 1 d G . . . .
C16S C 0.7839(3) 0.4837(3) 0.6890(2) 0.101(3) Uani 1 1 d G . . . .
H16B H 0.800556 0.474494 0.652117 0.121 Uiso 1 1 calc R U . . .
C17S C 0.84706(19) 0.5005(3) 0.7494(3) 0.115(3) Uani 1 1 d G . . . .
H17A H 0.906918 0.502690 0.753784 0.138 Uiso 1 1 calc R U . . .
C18S C 0.8227(2) 0.5140(3) 0.80332(19) 0.118(3) Uani 1 1 d G . . . .
H18D H 0.865836 0.525405 0.844593 0.141 Uiso 1 1 calc R U . . .
C19S C 0.7351(3) 0.5107(3) 0.79687(14) 0.0712(15) Uani 1 1 d G . . . .
H19B H 0.718391 0.519926 0.833735 0.085 Uiso 1 1 calc R U . . .
C20S C 0.67189(19) 0.4940(2) 0.73648(16) 0.0730(15) Uani 1 1 d G . . . .
H20B H 0.612028 0.491731 0.732068 0.088 Uiso 1 1 calc R U . . .
N5S N 0.2678(4) 0.0102(5) 0.3246(3) 0.119(3) Uani 1 1 d . . . . .
C21S C 0.2708(4) -0.0581(5) 0.3270(4) 0.089(2) Uani 1 1 d . . . . .
H21A H 0.248020 -0.070168 0.355845 0.107 Uiso 1 1 calc R U . . .
C22S C 0.3019(4) -0.1067(4) 0.2932(4) 0.0817(19) Uani 1 1 d . . . . .
H22B H 0.302824 -0.153813 0.296719 0.098 Uiso 1 1 calc R U . . .
C23S C 0.3333(5) -0.0903(5) 0.2528(4) 0.095(2) Uani 1 1 d . . . . .
H23B H 0.356133 -0.127713 0.227683 0.114 Uiso 1 1 calc R U . . .
C24S C 0.3359(5) -0.0239(5) 0.2438(3) 0.092(2) Uani 1 1 d . . . . .
H24B H 0.361138 -0.014826 0.214932 0.110 Uiso 1 1 calc R U . . .
C25S C 0.2994(6) 0.0284(5) 0.2795(4) 0.103(2) Uani 1 1 d . . . . .
H25B H 0.295397 0.074760 0.274523 0.124 Uiso 1 1 calc R U . . .
N6S N 0.2991(4) 0.5426(4) 0.5244(3) 0.0986(16) Uani 1 1 d . U . . .
C26S C 0.3234(5) 0.6073(5) 0.5745(4) 0.0986(19) Uani 1 1 d . U . . .
H26A H 0.292689 0.620601 0.603791 0.118 Uiso 1 1 calc R U . . .
C27S C 0.3953(7) 0.6531(5) 0.5809(4) 0.110(2) Uani 1 1 d . U . . .
H27B H 0.413659 0.699682 0.614237 0.132 Uiso 1 1 calc R U . . .
C28S C 0.4383(7) 0.6314(5) 0.5402(4) 0.118(2) Uani 1 1 d . U . . .
H28B H 0.488868 0.662329 0.546438 0.142 Uiso 1 1 calc R U . . .
C29S C 0.4139(6) 0.5693(5) 0.4919(4) 0.115(2) Uani 1 1 d . U . . .
H29A H 0.445505 0.555781 0.463210 0.139 Uiso 1 1 calc R U . . .
C30S C 0.3441(5) 0.5256(5) 0.4840(4) 0.102(2) Uani 1 1 d . U . . .
H30A H 0.325357 0.480830 0.448497 0.123 Uiso 1 1 calc R U . . .
N7S N 0.3308(4) 0.6914(4) 0.8524(3) 0.141(2) Uani 1 1 d G U . . .
C31S C 0.2493(4) 0.7131(4) 0.8452(3) 0.135(2) Uani 1 1 d G U . . .
H31B H 0.231440 0.731027 0.881485 0.162 Uiso 1 1 calc R U . . .
C32S C 0.1938(3) 0.7085(4) 0.7848(4) 0.139(3) Uani 1 1 d G U . . .
H32A H 0.138103 0.723262 0.779850 0.167 Uiso 1 1 calc R U . . .
C33S C 0.2199(4) 0.6822(4) 0.7316(3) 0.144(3) Uani 1 1 d G U . . .
H33A H 0.181983 0.679031 0.690355 0.173 Uiso 1 1 calc R U . . .
C34S C 0.3014(5) 0.6605(4) 0.7388(3) 0.145(3) Uani 1 1 d G U . . .
H34B H 0.319200 0.642565 0.702494 0.174 Uiso 1 1 calc R U . . .
C35S C 0.3568(3) 0.6651(4) 0.7992(4) 0.139(3) Uani 1 1 d G U . . .
H35B H 0.412539 0.650329 0.804128 0.167 Uiso 1 1 calc R U . . .
N8S N 0.0785(4) 0.1014(4) 0.8559(4) 0.161(3) Uani 1 1 d G U . . .
C36S C 0.0103(6) 0.1118(5) 0.8077(4) 0.188(3) Uani 1 1 d G U . . .
H36B H 0.021702 0.125771 0.775231 0.226 Uiso 1 1 calc R U . . .
C37S C -0.0746(5) 0.1017(5) 0.8069(4) 0.208(4) Uani 1 1 d G U . . .
H37A H -0.121272 0.108859 0.773935 0.249 Uiso 1 1 calc R U . . .
C38S C -0.0913(3) 0.0813(5) 0.8544(5) 0.184(4) Uani 1 1 d G U . . .
H38A H -0.149361 0.074420 0.853824 0.221 Uiso 1 1 calc R U . . .
C39S C -0.0231(5) 0.0709(4) 0.9026(4) 0.163(3) Uani 1 1 d G U . . .
H39B H -0.034477 0.056892 0.935010 0.196 Uiso 1 1 calc R U . . .
C40S C 0.0619(4) 0.0809(4) 0.9033(3) 0.136(3) Uani 1 1 d G U . . .
H40A H 0.108497 0.073804 0.936306 0.163 Uiso 1 1 calc R U . . .
N9S N 0.6111(6) 0.0823(7) 0.1618(6) 0.129(3) Uani 0.556(7) 1 d G U P A 1
C41S C 0.5576(8) 0.0335(6) 0.1716(5) 0.122(3) Uani 0.556(7) 1 d G U P A 1
H41A H 0.582564 0.004536 0.196467 0.147 Uiso 0.556(7) 1 calc R U P A 1
C42S C 0.4676(7) 0.0271(6) 0.1451(6) 0.122(3) Uani 0.556(7) 1 d G U P A 1
H42B H 0.431035 -0.006279 0.151828 0.147 Uiso 0.556(7) 1 calc R U P A 1
C43S C 0.4311(6) 0.0695(7) 0.1088(6) 0.132(4) Uani 0.556(7) 1 d G U P A 1
H43B H 0.369535 0.065083 0.090643 0.159 Uiso 0.556(7) 1 calc R U P A 1
C44S C 0.4845(9) 0.1183(7) 0.0989(6) 0.133(4) Uani 0.556(7) 1 d G U P A 1
H44A H 0.459564 0.147261 0.074096 0.160 Uiso 0.556(7) 1 calc R U P A 1
C45S C 0.5745(8) 0.1247(7) 0.1255(6) 0.135(3) Uani 0.556(7) 1 d G U P A 1
H45B H 0.611094 0.158078 0.118735 0.162 Uiso 0.556(7) 1 calc R U P A 1
N10S N 0.5352(10) 0.0093(7) 0.1277(8) 0.132(4) Uani 0.444(7) 1 d G U P A 2
C46S C 0.4980(11) -0.0041(7) 0.0622(7) 0.136(5) Uani 0.444(7) 1 d G U P A 2
H46B H 0.472050 -0.052277 0.033443 0.163 Uiso 0.444(7) 1 calc R U P A 2
C47S C 0.4986(11) 0.0529(9) 0.0388(6) 0.134(4) Uani 0.444(7) 1 d G U P A 2
H47B H 0.473161 0.043733 -0.005946 0.160 Uiso 0.444(7) 1 calc R U P A 2
C48S C 0.5365(11) 0.1233(8) 0.0809(8) 0.132(4) Uani 0.444(7) 1 d G U P A 2
H48B H 0.536981 0.162322 0.064957 0.158 Uiso 0.444(7) 1 calc R U P A 2
C49S C 0.5738(12) 0.1368(7) 0.1465(7) 0.126(4) Uani 0.444(7) 1 d G U P A 2
H49A H 0.599691 0.184902 0.175250 0.151 Uiso 0.444(7) 1 calc R U P A 2
C50S C 0.5731(11) 0.0797(9) 0.1699(6) 0.125(4) Uani 0.444(7) 1 d G U P A 2
H50B H 0.598582 0.088892 0.214641 0.150 Uiso 0.444(7) 1 calc R U P A 2

loop_
_atom_site_aniso_label
_atom_site_aniso_U_11
_atom_site_aniso_U_22
_atom_site_aniso_U_33
_atom_site_aniso_U_23
_atom_site_aniso_U_13
_atom_site_aniso_U_12
Pr1 0.03462(10) 0.03167(10) 0.02655(9) 0.00270(8) -0.00092(7) 0.00170(7)
Er1 0.03329(8) 0.02894(8) 0.03030(8) 0.00085(6) 0.00151(6) 0.00246(6)
Er2 0.03636(9) 0.03436(9) 0.02400(8) 0.00336(6) -0.00123(6) -0.00311(6)
O1 0.0436(14) 0.0371(13) 0.0369(13) 0.0029(11) 0.0036(11) 0.0051(11)
O2 0.0490(16) 0.0388(15) 0.0545(18) -0.0120(13) 0.0126(14) -0.0066(12)
O3 0.0342(12) 0.0326(12) 0.0337(12) 0.0042(10) 0.0020(10) 0.0008(10)
O4 0.0368(12) 0.0373(13) 0.0297(11) 0.0044(10) 0.0004(10) -0.0018(10)
O5 0.0421(13) 0.0360(13) 0.0365(13) 0.0055(11) 0.0066(11) 0.0054(11)
O6 0.0384(12) 0.0292(11) 0.0287(11) 0.0019(9) 0.0014(10) 0.0006(10)
O7 0.0386(12) 0.0341(12) 0.0239(10) 0.0059(9) 0.0001(9) 0.0029(10)
O8 0.0462(14) 0.0439(14) 0.0283(11) 0.0077(11) 0.0052(11) 0.0059(12)
O9 0.0364(13) 0.0331(13) 0.0519(16) 0.0020(12) 0.0029(12) 0.0059(11)
O10 0.0354(12) 0.0377(13) 0.0375(13) 0.0040(11) -0.0004(10) 0.0070(11)
O11 0.0394(13) 0.0373(13) 0.0276(11) 0.0049(10) 0.0008(10) 0.0002(10)
O12 0.0436(14) 0.0374(13) 0.0414(14) 0.0065(11) 0.0076(12) -0.0021(11)
O13 0.0408(13) 0.0485(15) 0.0264(11) 0.0007(11) -0.0025(10) -0.0050(12)
O14 0.0499(16) 0.0616(19) 0.0304(13) 0.0071(13) 0.0034(12) 0.0037(14)
O15 0.0435(14) 0.0336(12) 0.0312(12) 0.0070(10) -0.0023(10) -0.0038(11)
O16 0.0595(18) 0.0432(15) 0.0384(14) 0.0096(13) -0.0041(13) 0.0093(14)
O17 0.0330(12) 0.0348(12) 0.0376(13) 0.0081(11) 0.0006(10) 0.0028(10)
O18 0.0422(14) 0.0405(14) 0.0353(13) 0.0053(12) -0.0036(11) -0.0017(11)
N1 0.0303(13) 0.0296(13) 0.0412(16) 0.0028(13) -0.0014(12) 0.0000(11)
N2 0.0354(14) 0.0339(14) 0.0238(12) 0.0018(11) 0.0019(10) 0.0009(11)
N3 0.0386(15) 0.0413(16) 0.0295(13) 0.0071(13) -0.0027(12) 0.0045(13)
N4 0.0421(16) 0.0471(18) 0.0298(14) 0.0132(14) -0.0013(12) -0.0021(14)
N5 0.0368(14) 0.0355(15) 0.0320(14) 0.0055(12) 0.0004(12) 0.0035(12)
C1 0.0352(17) 0.0380(18) 0.045(2) -0.0037(16) 0.0024(15) 0.0000(15)
C2 0.0318(16) 0.0333(17) 0.0422(19) 0.0009(15) -0.0005(14) 0.0015(13)
C3 0.0328(17) 0.0331(17) 0.055(2) 0.0035(17) -0.0019(16) -0.0003(14)
C4 0.0343(17) 0.0345(18) 0.065(3) 0.0122(18) 0.0043(18) -0.0005(15)
C5 0.0317(16) 0.0374(18) 0.053(2) 0.0118(17) 0.0021(15) -0.0004(14)
C6 0.0310(15) 0.0351(17) 0.0397(18) 0.0073(15) 0.0019(13) 0.0018(13)
C7 0.0301(15) 0.0341(16) 0.0331(16) 0.0063(14) -0.0035(12) -0.0018(13)
C8 0.0346(16) 0.0380(17) 0.0363(17) 0.0082(15) 0.0020(14) -0.0001(14)
C9 0.0365(16) 0.0403(18) 0.0268(14) 0.0055(14) -0.0007(13) 0.0004(14)
C10 0.0381(17) 0.0396(18) 0.0301(15) 0.0052(14) 0.0010(13) 0.0006(15)
C11 0.0438(19) 0.0438(19) 0.0273(15) 0.0068(15) 0.0025(14) -0.0030(16)
C12 0.046(2) 0.052(2) 0.0280(16) 0.0044(16) 0.0028(15) -0.0005(18)
C13 0.061(3) 0.048(2) 0.0338(18) 0.0056(17) 0.0119(18) -0.002(2)
C14 0.074(3) 0.056(3) 0.035(2) 0.0012(19) 0.018(2) 0.001(2)
C15 0.059(3) 0.071(3) 0.0352(19) 0.002(2) 0.0152(19) 0.000(2)
C16 0.046(2) 0.065(3) 0.041(2) 0.009(2) 0.0088(17) 0.000(2)
C17 0.0400(19) 0.054(2) 0.0333(17) 0.0030(17) 0.0027(15) -0.0037(17)
C18 0.040(2) 0.052(2) 0.045(2) 0.0030(19) 0.0039(17) -0.0030(17)
C19 0.0388(18) 0.046(2) 0.0394(19) 0.0009(17) 0.0049(15) -0.0011(16)
C20 0.059(2) 0.047(2) 0.0371(19) 0.0087(17) 0.0136(18) 0.0085(19)
C21 0.065(3) 0.060(3) 0.043(2) 0.005(2) 0.022(2) 0.013(2)
C22 0.092(4) 0.091(4) 0.067(3) 0.025(3) 0.044(3) 0.038(4)
C23 0.113(6) 0.127(6) 0.087(5) 0.042(5) 0.068(5) 0.055(5)
C24 0.124(6) 0.104(5) 0.071(4) 0.031(4) 0.063(4) 0.032(5)
C25 0.107(5) 0.077(4) 0.060(3) 0.021(3) 0.047(3) 0.017(4)
C26 0.073(3) 0.057(3) 0.041(2) 0.010(2) 0.023(2) 0.011(2)
C27 0.095(4) 0.050(2) 0.043(2) 0.015(2) 0.028(3) 0.020(3)
C28 0.067(3) 0.047(2) 0.0370(19) 0.0089(17) 0.0166(19) 0.016(2)
C29 0.048(2) 0.0386(18) 0.0292(15) 0.0026(14) 0.0055(14) 0.0046(16)
C30 0.0362(16) 0.0360(17) 0.0312(15) 0.0024(14) 0.0025(13) 0.0023(14)
C31 0.0421(18) 0.0343(16) 0.0288(15) 0.0033(13) 0.0057(13) 0.0029(14)
C32 0.0346(15) 0.0325(15) 0.0271(14) 0.0016(13) 0.0003(12) 0.0018(13)
C33 0.0352(15) 0.0333(15) 0.0246(14) 0.0042(12) 0.0010(12) 0.0052(13)
C34 0.050(2) 0.047(2) 0.0253(15) 0.0087(15) 0.0064(14) 0.0100(17)
C35 0.058(2) 0.052(2) 0.0340(18) 0.0156(17) 0.0107(17) 0.025(2)
C36 0.052(2) 0.049(2) 0.0332(17) 0.0084(16) 0.0112(16) 0.0195(18)
C37 0.0393(17) 0.0393(17) 0.0232(14) 0.0065(13) 0.0005(12) 0.0072(14)
C38 0.0396(17) 0.0339(16) 0.0270(14) 0.0040(13) 0.0035(13) 0.0039(14)
C39 0.047(2) 0.048(2) 0.0270(15) 0.0065(15) 0.0046(14) 0.0147(17)
C40 0.0446(19) 0.0383(18) 0.0320(16) 0.0036(15) 0.0099(15) 0.0022(15)
C41 0.051(2) 0.049(2) 0.0298(16) 0.0062(16) 0.0148(15) 0.0068(18)
C42 0.055(2) 0.045(2) 0.0289(16) 0.0054(16) 0.0064(16) 0.0020(18)
C43 0.066(3) 0.053(2) 0.0339(18) 0.0011(18) 0.0159(19) -0.003(2)
C44 0.055(2) 0.050(2) 0.042(2) 0.0093(18) 0.0204(19) 0.0061(19)
C45 0.074(3) 0.062(3) 0.056(3) 0.003(2) 0.032(3) 0.017(3)
C46 0.069(4) 0.081(4) 0.079(4) 0.002(3) 0.034(3) 0.023(3)
C47 0.071(4) 0.097(5) 0.072(4) 0.024(3) 0.029(3) 0.042(3)
C48 0.062(3) 0.102(5) 0.051(3) 0.018(3) 0.023(2) 0.033(3)
C49 0.051(2) 0.064(3) 0.045(2) 0.013(2) 0.0202(19) 0.015(2)
C50 0.053(2) 0.058(2) 0.0330(18) 0.0049(18) 0.0148(17) 0.011(2)
C51 0.0407(19) 0.041(2) 0.055(2) 0.0091(18) 0.0103(18) 0.0102(16)
C52 0.052(2) 0.041(2) 0.056(2) 0.0081(19) 0.015(2) 0.0119(18)
C53 0.056(3) 0.043(2) 0.074(3) 0.002(2) 0.014(2) 0.010(2)
C54 0.068(3) 0.042(2) 0.081(4) -0.006(3) 0.005(3) 0.008(2)
C55 0.083(4) 0.045(3) 0.081(4) 0.001(3) 0.016(3) 0.025(3)
C56 0.069(3) 0.057(3) 0.058(3) 0.002(2) 0.009(2) 0.028(3)
C57 0.054(2) 0.045(2) 0.048(2) 0.0099(18) 0.0139(19) 0.0168(19)
C58 0.051(2) 0.054(2) 0.044(2) 0.0113(19) 0.0130(18) 0.020(2)
C59 0.044(2) 0.047(2) 0.0409(19) 0.0093(17) 0.0089(16) 0.0112(17)
C60 0.0403(18) 0.0367(17) 0.0434(19) 0.0107(16) 0.0100(15) 0.0099(15)
C61 0.0388(18) 0.0376(18) 0.045(2) 0.0041(16) 0.0069(16) 0.0080(15)
C62 0.0386(18) 0.042(2) 0.043(2) 0.0024(17) -0.0039(15) 0.0141(16)
C63 0.0387(18) 0.0394(18) 0.0351(17) 0.0075(15) -0.0015(14) 0.0099(15)
C64 0.0357(18) 0.049(2) 0.0376(18) 0.0010(17) -0.0066(14) 0.0098(16)
C65 0.039(2) 0.064(3) 0.054(3) -0.009(2) -0.0057(18) 0.014(2)
C66 0.035(2) 0.078(4) 0.062(3) -0.012(3) -0.0079(19) 0.013(2)
C67 0.039(2) 0.060(3) 0.044(2) -0.003(2) -0.0072(17) 0.0073(19)
C68 0.0371(17) 0.0423(19) 0.0335(17) 0.0045(15) -0.0024(14) 0.0032(15)
C69 0.0390(17) 0.0426(19) 0.0275(15) 0.0100(14) -0.0003(13) 0.0027(15)
C70 0.0377(17) 0.0432(19) 0.0348(17) 0.0082(15) 0.0036(14) -0.0006(15)
C71 0.0444(19) 0.0407(19) 0.0333(17) 0.0079(15) 0.0026(15) -0.0037(16)
C72 0.0441(19) 0.0405(19) 0.0376(18) 0.0109(16) 0.0038(15) -0.0041(16)
C73 0.060(3) 0.050(2) 0.045(2) 0.0145(19) 0.014(2) -0.002(2)
C74 0.062(3) 0.057(3) 0.064(3) 0.015(2) 0.024(2) -0.010(2)
C75 0.059(3) 0.045(2) 0.051(2) 0.010(2) 0.004(2) -0.010(2)
C76 0.071(3) 0.056(3) 0.085(4) 0.009(3) 0.024(3) -0.017(3)
C77 0.072(4) 0.057(3) 0.075(4) 0.004(3) 0.003(3) -0.018(3)
C78 0.081(4) 0.046(2) 0.046(2) 0.006(2) -0.001(2) -0.002(2)
C79 0.069(3) 0.049(2) 0.040(2) 0.0092(19) 0.006(2) -0.005(2)
C80 0.054(2) 0.043(2) 0.0399(19) 0.0156(17) 0.0013(17) -0.0024(18)
C81 0.049(2) 0.0400(19) 0.0399(19) 0.0133(16) 0.0067(16) 0.0006(16)
C82 0.0424(19) 0.057(2) 0.0254(15) 0.0073(16) -0.0002(14) 0.0017(18)
C83 0.049(2) 0.051(2) 0.0301(16) 0.0165(17) 0.0006(15) 0.0026(18)
C84 0.067(3) 0.068(3) 0.042(2) 0.023(2) 0.015(2) 0.005(2)
C85 0.076(3) 0.066(3) 0.059(3) 0.034(3) 0.025(3) 0.002(3)
C86 0.066(3) 0.057(3) 0.055(3) 0.027(2) 0.006(2) -0.004(2)
C87 0.047(2) 0.047(2) 0.0399(19) 0.0212(18) -0.0014(16) 0.0026(17)
C88 0.0442(19) 0.0398(19) 0.0360(17) 0.0147(16) -0.0060(15) -0.0032(16)
C89 0.053(2) 0.0385(19) 0.043(2) 0.0134(17) -0.0060(18) -0.0042(17)
C90 0.058(2) 0.0361(19) 0.040(2) 0.0117(17) -0.0131(18) -0.0003(18)
C91 0.075(3) 0.037(2) 0.054(3) 0.012(2) -0.027(2) 0.005(2)
C92 0.108(5) 0.045(2) 0.068(3) 0.020(2) -0.021(3) -0.007(3)
C93 0.121(5) 0.047(2) 0.088(4) 0.011(3) -0.007(3) -0.006(3)
C94 0.089(4) 0.060(3) 0.092(4) 0.024(3) -0.015(3) 0.000(3)
C95 0.128(5) 0.070(3) 0.118(5) 0.018(3) -0.002(4) 0.030(3)
C96 0.151(7) 0.069(4) 0.147(7) 0.035(4) 0.030(5) 0.026(4)
C97 0.151(8) 0.057(4) 0.177(8) 0.032(5) 0.032(6) 0.015(4)
C98 0.118(6) 0.077(5) 0.111(6) 0.031(4) 0.041(5) 0.024(5)
C99 0.087(5) 0.080(4) 0.071(4) 0.005(3) -0.018(3) 0.044(4)
C100 0.071(3) 0.052(3) 0.072(4) 0.005(3) -0.011(3) 0.016(3)
C101 0.0401(18) 0.0388(18) 0.0377(18) 0.0057(15) 0.0039(15) 0.0032(15)
C102 0.052(2) 0.0375(19) 0.053(2) 0.0125(18) 0.0095(19) 0.0019(17)
C103 0.054(2) 0.055(3) 0.067(3) 0.031(2) 0.018(2) 0.007(2)
C104 0.047(2) 0.060(3) 0.050(2) 0.022(2) 0.0143(19) 0.012(2)
C105 0.0374(18) 0.045(2) 0.0396(18) 0.0096(16) 0.0054(15) 0.0039(15)
O19 0.077(3) 0.151(5) 0.0391(17) 0.034(2) 0.0162(18) 0.046(3)
O20 0.070(2) 0.076(2) 0.0458(18) 0.0151(17) 0.0090(16) 0.019(2)
O21 0.079(3) 0.073(2) 0.063(2) 0.0238(19) 0.028(2) 0.027(2)
N6 0.064(2) 0.069(3) 0.0412(18) 0.0181(19) 0.0170(18) 0.033(2)
N1S 0.0412(18) 0.055(2) 0.051(2) 0.0001(18) -0.0007(15) 0.0111(16)
C1S 0.077(4) 0.074(4) 0.045(2) 0.020(3) 0.002(2) 0.017(3)
C2S 0.113(6) 0.089(5) 0.053(3) 0.010(3) 0.026(3) 0.026(4)
C3S 0.116(6) 0.087(5) 0.108(6) 0.037(4) 0.062(5) 0.055(5)
C4S 0.088(5) 0.118(6) 0.110(6) 0.074(5) 0.048(4) 0.060(5)
C5S 0.064(3) 0.112(5) 0.061(3) 0.043(4) 0.021(3) 0.036(3)
N2S 0.082(3) 0.078(3) 0.039(2) 0.003(2) 0.008(2) 0.028(3)
C6S 0.087(4) 0.082(4) 0.050(3) 0.021(3) 0.013(3) 0.039(3)
C7S 0.185(10) 0.132(8) 0.059(4) 0.044(5) 0.038(5) 0.070(7)
C8S 0.219(9) 0.158(8) 0.091(5) 0.038(5) 0.069(6) 0.051(7)
C9S 0.198(8) 0.132(7) 0.087(5) 0.007(5) 0.072(6) 0.046(6)
C10S 0.120(6) 0.094(5) 0.057(3) 0.004(3) 0.012(4) 0.057(5)
N3S 0.054(2) 0.050(2) 0.050(2) 0.0177(18) 0.0001(17) 0.0030(17)
C11S 0.056(3) 0.065(3) 0.046(2) 0.014(2) 0.001(2) -0.009(2)
C12S 0.071(3) 0.057(3) 0.053(3) 0.004(2) 0.017(2) 0.002(2)
C13S 0.081(4) 0.062(3) 0.077(4) 0.019(3) 0.014(3) 0.020(3)
C14S 0.064(3) 0.068(3) 0.078(4) 0.023(3) -0.014(3) 0.010(3)
C15S 0.061(3) 0.045(2) 0.060(3) 0.015(2) -0.008(2) 0.001(2)
N4S 0.076(3) 0.076(3) 0.076(3) 0.005(3) 0.029(3) 0.003(3)
C16S 0.091(5) 0.090(5) 0.098(5) -0.018(4) 0.058(4) -0.013(4)
C17S 0.051(3) 0.137(8) 0.124(7) 0.019(6) 0.018(4) -0.005(4)
C18S 0.090(5) 0.147(8) 0.100(6) 0.070(6) -0.009(4) -0.028(5)
C19S 0.063(3) 0.087(4) 0.054(3) 0.028(3) 0.006(2) -0.009(3)
C20S 0.065(3) 0.092(4) 0.048(3) 0.018(3) 0.010(2) 0.001(3)
N5S 0.081(4) 0.162(8) 0.065(4) -0.010(4) 0.014(3) -0.003(5)
C21S 0.063(4) 0.121(6) 0.083(5) 0.033(5) 0.027(3) 0.024(4)
C22S 0.069(4) 0.101(5) 0.105(5) 0.053(4) 0.048(4) 0.042(4)
C23S 0.100(5) 0.102(6) 0.102(6) 0.037(5) 0.056(5) 0.042(5)
C24S 0.090(5) 0.110(6) 0.068(4) 0.016(4) 0.031(4) 0.014(4)
C25S 0.115(6) 0.081(5) 0.091(5) 0.001(4) 0.038(5) -0.001(4)
N6S 0.078(3) 0.114(4) 0.088(3) 0.032(3) 0.013(3) 0.001(3)
C26S 0.083(4) 0.123(5) 0.075(3) 0.026(3) 0.014(3) 0.043(3)
C27S 0.146(6) 0.084(4) 0.074(4) 0.015(3) 0.015(4) 0.009(3)
C28S 0.144(5) 0.110(4) 0.074(4) 0.019(3) 0.022(3) -0.039(4)
C29S 0.119(5) 0.130(5) 0.070(3) 0.004(3) 0.033(3) -0.032(4)
C30S 0.084(4) 0.111(5) 0.067(3) -0.005(3) 0.007(3) -0.017(3)
N7S 0.102(4) 0.124(5) 0.188(6) 0.062(5) 0.029(4) 0.021(4)
C31S 0.093(4) 0.131(6) 0.208(6) 0.093(6) 0.052(4) 0.011(4)
C32S 0.084(4) 0.119(6) 0.220(7) 0.086(6) 0.033(4) 0.016(4)
C33S 0.107(5) 0.103(6) 0.186(6) 0.047(6) 0.006(5) 0.012(4)
C34S 0.125(5) 0.095(5) 0.173(6) 0.024(6) 0.018(5) 0.030(5)
C35S 0.095(5) 0.100(5) 0.176(6) 0.020(6) 0.013(4) 0.026(4)
N8S 0.113(4) 0.153(6) 0.171(7) 0.064(5) -0.017(4) -0.006(5)
C36S 0.135(5) 0.176(6) 0.220(6) 0.102(5) -0.014(4) 0.013(5)
C37S 0.127(4) 0.176(7) 0.253(7) 0.064(6) -0.014(5) 0.015(6)
C38S 0.090(4) 0.168(8) 0.207(8) -0.003(6) 0.004(4) 0.018(5)
C39S 0.096(4) 0.164(7) 0.136(6) -0.041(5) 0.012(4) 0.007(5)
C40S 0.089(4) 0.144(7) 0.116(5) -0.001(4) 0.005(4) 0.022(5)
N9S 0.142(7) 0.104(6) 0.121(6) 0.038(5) 0.019(5) 0.025(5)
C41S 0.135(6) 0.097(6) 0.115(7) 0.029(5) 0.022(6) 0.029(6)
C42S 0.136(6) 0.091(6) 0.119(7) 0.031(5) 0.019(6) 0.030(5)
C43S 0.146(7) 0.104(8) 0.119(8) 0.038(6) 0.009(7) 0.022(6)
C44S 0.148(7) 0.111(6) 0.117(7) 0.041(5) 0.013(6) 0.023(6)
C45S 0.148(6) 0.112(6) 0.124(7) 0.042(5) 0.016(6) 0.023(6)
N10S 0.142(7) 0.108(5) 0.123(6) 0.038(5) 0.020(6) 0.018(6)
C46S 0.140(10) 0.114(6) 0.125(6) 0.037(6) 0.012(8) 0.023(8)
C47S 0.135(9) 0.114(7) 0.121(6) 0.038(5) 0.004(7) 0.037(7)
C48S 0.139(8) 0.115(6) 0.118(6) 0.043(5) 0.011(7) 0.028(7)
C49S 0.143(7) 0.109(5) 0.114(6) 0.040(5) 0.028(6) 0.023(6)
C50S 0.138(7) 0.102(5) 0.118(6) 0.039(4) 0.022(6) 0.032(6)

loop_
_atom_type_symbol
_atom_type_description
_atom_type_scat_dispersion_real
_atom_type_scat_dispersion_imag
_atom_type_scat_source
C C 0.0034 0.0017 'XDisp Program in WinGX L.J. Farrugia, J.Appl.Cryst. 2012,45,849-854'
H H 0.0000 0.0000 'XDisp Program in WinGX L.J. Farrugia, J.Appl.Cryst. 2012,45,849-854'
N N 0.0066 0.0035 'XDisp Program in WinGX L.J. Farrugia, J.Appl.Cryst. 2012,45,849-854'
O O 0.0115 0.0065 'XDisp Program in WinGX L.J. Farrugia, J.Appl.Cryst. 2012,45,849-854'
Er Er -0.2109 5.1994 'XDisp Program in WinGX L.J. Farrugia, J.Appl.Cryst. 2012,45,849-854'
Pr Pr -0.1431 2.9679 'XDisp Program in WinGX L.J. Farrugia, J.Appl.Cryst. 2012,45,849-854'

loop_
_geom_angle_atom_site_label_1
_geom_angle_atom_site_label_2
_geom_angle_atom_site_label_3
_geom_angle
_geom_angle_site_symmetry_1
_geom_angle_site_symmetry_3
_geom_angle_publ_flag
O4 Pr1 O16 83.39(11) . . ?
O4 Pr1 O6 97.96(8) . . ?
O16 Pr1 O6 115.69(9) . . ?
O4 Pr1 O11 115.56(8) . . ?
O16 Pr1 O11 97.62(9) . . ?
O6 Pr1 O11 135.29(8) . . ?
O4 Pr1 O3 63.57(8) . . ?
O16 Pr1 O3 64.85(9) . . ?
O6 Pr1 O3 59.42(8) . . ?
O11 Pr1 O3 162.43(9) . . ?
O4 Pr1 O15 65.11(8) . . ?
O16 Pr1 O15 62.61(9) . . ?
O6 Pr1 O15 162.95(9) . . ?
O11 Pr1 O15 59.43(8) . . ?
O3 Pr1 O15 108.20(8) . . ?
O4 Pr1 O7 67.88(8) . . ?
O16 Pr1 O7 123.32(9) . . ?
O6 Pr1 O7 115.90(8) . . ?
O11 Pr1 O7 58.41(8) . . ?
O3 Pr1 O7 129.25(8) . . ?
O15 Pr1 O7 61.11(8) . . ?
O4 Pr1 O10 124.86(8) . . ?
O16 Pr1 O10 69.21(10) . . ?
O6 Pr1 O10 57.91(8) . . ?
O11 Pr1 O10 114.83(8) . . ?
O3 Pr1 O10 61.57(8) . . ?
O15 Pr1 O10 129.21(9) . . ?
O7 Pr1 O10 165.02(9) . . ?
O4 Pr1 N5 135.79(9) . . ?
O16 Pr1 N5 140.78(11) . . ?
O6 Pr1 N5 68.23(8) . . ?
O11 Pr1 N5 67.12(9) . . ?
O3 Pr1 N5 126.92(9) . . ?
O15 Pr1 N5 124.84(8) . . ?
O7 Pr1 N5 80.64(9) . . ?
O10 Pr1 N5 84.39(9) . . ?
O4 Pr1 N2 73.22(9) . . ?
O16 Pr1 N2 153.77(10) . . ?
O6 Pr1 N2 57.86(8) . . ?
O11 Pr1 N2 103.01(8) . . ?
O3 Pr1 N2 93.57(8) . . ?
O15 Pr1 N2 115.27(9) . . ?
O7 Pr1 N2 58.22(8) . . ?
O10 Pr1 N2 114.96(8) . . ?
N5 Pr1 N2 63.84(9) . . ?
O4 Pr1 N3 156.89(10) . . ?
O16 Pr1 N3 76.29(11) . . ?
O6 Pr1 N3 100.67(9) . . ?
O11 Pr1 N3 57.60(9) . . ?
O3 Pr1 N3 115.55(9) . . ?
O15 Pr1 N3 95.36(9) . . ?
O7 Pr1 N3 114.83(9) . . ?
O10 Pr1 N3 57.27(8) . . ?
N5 Pr1 N3 64.96(10) . . ?
N2 Pr1 N3 128.76(10) . . ?
O4 Pr1 Er1 94.91(6) . . ?
O16 Pr1 Er1 81.37(7) . . ?
O6 Pr1 Er1 34.32(6) . . ?
O11 Pr1 Er1 149.28(6) . . ?
O3 Pr1 Er1 34.77(6) . . ?
O15 Pr1 Er1 139.71(6) . . ?
O7 Pr1 Er1 145.59(5) . . ?
O10 Pr1 Er1 36.09(5) . . ?
N5 Pr1 Er1 94.26(6) . . ?
N2 Pr1 Er1 88.85(6) . . ?
N3 Pr1 Er1 92.83(6) . . ?
O9 Er1 O5 97.18(11) . . ?
O9 Er1 O17 146.11(10) . . ?
O5 Er1 O17 85.96(10) . . ?
O9 Er1 O6 136.00(9) . . ?
O5 Er1 O6 72.93(9) . . ?
O17 Er1 O6 77.23(9) . . ?
O9 Er1 O3 110.87(11) . . ?
O5 Er1 O3 140.34(9) . . ?
O17 Er1 O3 85.72(10) . . ?
O6 Er1 O3 67.40(9) . . ?
O9 Er1 O1 72.23(10) . . ?
O5 Er1 O1 84.35(10) . . ?
O17 Er1 O1 74.54(10) . . ?
O6 Er1 O1 144.75(10) . . ?
O3 Er1 O1 129.98(9) . . ?
O9 Er1 O10 71.59(9) . . ?
O5 Er1 O10 92.81(10) . . ?
O17 Er1 O10 142.17(9) . . ?
O6 Er1 O10 66.39(9) . . ?
O3 Er1 O10 71.38(9) . . ?
O1 Er1 O10 143.04(9) . . ?
O9 Er1 N1 78.23(11) . . ?
O5 Er1 N1 150.80(10) . . ?
O17 Er1 N1 82.79(10) . . ?
O6 Er1 N1 129.75(10) . . ?
O3 Er1 N1 65.50(10) . . ?
O1 Er1 N1 66.71(11) . . ?
O10 Er1 N1 112.41(11) . . ?
O9 Er1 Pr1 110.43(7) . . ?
O5 Er1 Pr1 104.53(6) . . ?
O17 Er1 Pr1 101.24(7) . . ?
O6 Er1 Pr1 38.73(6) . . ?
O3 Er1 Pr1 40.10(6) . . ?
O1 Er1 Pr1 170.04(7) . . ?
O10 Er1 Pr1 42.61(6) . . ?
N1 Er1 Pr1 104.05(8) . . ?
O12 Er2 O8 95.08(11) . . ?
O12 Er2 O15 143.12(10) . . ?
O8 Er2 O15 111.79(10) . . ?
O12 Er2 O11 74.35(10) . . ?
O8 Er2 O11 136.41(9) . . ?
O15 Er2 O11 68.77(10) . . ?
O12 Er2 O18 86.55(11) . . ?
O8 Er2 O18 147.97(10) . . ?
O15 Er2 O18 83.51(10) . . ?
O11 Er2 O18 74.81(10) . . ?
O12 Er2 O13 81.32(10) . . ?
O8 Er2 O13 71.79(10) . . ?
O15 Er2 O13 130.00(10) . . ?
O11 Er2 O13 143.42(9) . . ?
O18 Er2 O13 76.88(10) . . ?
O12 Er2 O7 94.31(10) . . ?
O8 Er2 O7 72.62(9) . . ?
O15 Er2 O7 71.63(9) . . ?
O11 Er2 O7 66.38(9) . . ?
O18 Er2 O7 139.27(9) . . ?
O13 Er2 O7 143.57(10) . . ?
O12 Er2 N4 147.42(11) . . ?
O8 Er2 N4 79.45(12) . . ?
O15 Er2 N4 65.63(11) . . ?
O11 Er2 N4 130.61(11) . . ?
O18 Er2 N4 82.13(12) . . ?
O13 Er2 N4 66.40(11) . . ?
O7 Er2 N4 114.04(10) . . ?
O12 Er2 Pr1 105.91(7) . . ?
O8 Er2 Pr1 111.52(6) . . ?
O15 Er2 Pr1 41.56(7) . . ?
O11 Er2 Pr1 38.77(6) . . ?
O18 Er2 Pr1 98.62(7) . . ?
O13 Er2 Pr1 171.40(8) . . ?
O7 Er2 Pr1 42.08(6) . . ?
N4 Er2 Pr1 105.95(8) . . ?
C1 O1 Er1 121.1(3) . . ?
C7 O3 Er1 123.6(2) . . ?
C7 O3 Pr1 130.2(2) . . ?
Er1 O3 Pr1 105.13(10) . . ?
C9 O4 Pr1 140.7(3) . . ?
C30 O5 Er1 130.1(2) . . ?
C32 O6 Er1 123.8(2) . . ?
C32 O6 Pr1 128.4(2) . . ?
Er1 O6 Pr1 106.95(10) . . ?
C38 O7 Er2 133.5(2) . . ?
C38 O7 Pr1 123.2(2) . . ?
Er2 O7 Pr1 101.69(9) . . ?
C40 O8 Er2 139.3(2) . . ?
C61 O9 Er1 142.2(3) . . ?
C63 O10 Er1 133.3(2) . . ?
C63 O10 Pr1 124.2(2) . . ?
Er1 O10 Pr1 101.30(9) . . ?
C69 O11 Er2 125.7(2) . . ?
C69 O11 Pr1 127.4(2) . . ?
Er2 O11 Pr1 106.82(10) . . ?
C71 O12 Er2 133.0(3) . . ?
C82 O13 Er2 119.5(2) . . ?
C88 O15 Er2 125.0(2) . . ?
C88 O15 Pr1 130.4(2) . . ?
Er2 O15 Pr1 103.88(10) . . ?
C90 O16 Pr1 137.4(3) . . ?
Er1 O17 H17B 131(3) . . ?
Er1 O17 H17C 109(3) . . ?
H17B O17 H17C 113(4) . . ?
Er2 O18 H18B 127(3) . . ?
Er2 O18 H18C 122(3) . . ?
H18B O18 H18C 109(4) . . ?
C6 N1 C2 120.5(4) . . ?
C6 N1 Er1 121.1(2) . . ?
C2 N1 Er1 117.3(3) . . ?
C37 N2 C33 117.1(3) . . ?
C37 N2 Pr1 121.7(2) . . ?
C33 N2 Pr1 121.1(2) . . ?
C64 N3 C68 118.4(3) . . ?
C64 N3 Pr1 121.4(2) . . ?
C68 N3 Pr1 120.1(3) . . ?
C83 N4 C87 120.7(4) . . ?
C83 N4 Er2 117.9(3) . . ?
C87 N4 Er2 121.2(3) . . ?
C105 N5 C101 117.1(4) . . ?
C105 N5 Pr1 121.3(3) . . ?
C101 N5 Pr1 121.6(3) . . ?
O2 C1 O1 126.7(4) . . ?
O2 C1 C2 117.6(4) . . ?
O1 C1 C2 115.6(3) . . ?
N1 C2 C3 121.4(4) . . ?
N1 C2 C1 113.8(4) . . ?
C3 C2 C1 124.6(4) . . ?
C2 C3 C4 118.3(4) . . ?
C2 C3 H3A 120.8 . . ?
C4 C3 H3A 120.8 . . ?
C5 C4 C3 119.6(4) . . ?
C5 C4 H4A 120.2 . . ?
C3 C4 H4A 120.2 . . ?
C4 C5 C6 118.2(4) . . ?
C4 C5 H5A 120.9 . . ?
C6 C5 H5A 120.9 . . ?
N1 C6 C5 121.6(4) . . ?
N1 C6 C7 111.5(3) . . ?
C5 C6 C7 126.9(4) . . ?
O3 C7 C8 125.1(3) . . ?
O3 C7 C6 114.6(3) . . ?
C8 C7 C6 120.3(3) . . ?
C7 C8 C9 122.1(4) . . ?
C7 C8 H8A 118.9 . . ?
C9 C8 H8A 118.9 . . ?
O4 C9 C8 122.8(4) . . ?
O4 C9 C10 117.4(3) . . ?
C8 C9 C10 119.8(3) . . ?
C11 C10 C19 118.6(4) . . ?
C11 C10 C9 118.5(3) . . ?
C19 C10 C9 122.9(3) . . ?
C10 C11 C12 121.6(4) . . ?
C10 C11 H11A 119.2 . . ?
C12 C11 H11A 119.2 . . ?
C11 C12 C13 121.6(4) . . ?
C11 C12 C17 119.4(4) . . ?
C13 C12 C17 119.0(4) . . ?
C14 C13 C12 120.5(4) . . ?
C14 C13 H13A 119.8 . . ?
C12 C13 H13A 119.8 . . ?
C13 C14 C15 120.9(4) . . ?
C13 C14 H14A 119.6 . . ?
C15 C14 H14A 119.6 . . ?
C16 C15 C14 119.9(4) . . ?
C16 C15 H15A 120.0 . . ?
C14 C15 H15A 120.0 . . ?
C15 C16 C17 121.1(4) . . ?
C15 C16 H16A 119.4 . . ?
C17 C16 H16A 119.4 . . ?
C16 C17 C18 123.3(4) . . ?
C16 C17 C12 118.6(4) . . ?
C18 C17 C12 118.1(4) . . ?
C19 C18 C17 121.5(4) . . ?
C19 C18 H18A 119.3 . . ?
C17 C18 H18A 119.3 . . ?
C18 C19 C10 120.6(4) . . ?
C18 C19 H19A 119.7 . . ?
C10 C19 H19A 119.7 . . ?
C29 C20 C21 120.5(5) . . ?
C29 C20 H20A 119.8 . . ?
C21 C20 H20A 119.8 . . ?
C26 C21 C22 118.2(5) . . ?
C26 C21 C20 119.6(4) . . ?
C22 C21 C20 122.1(6) . . ?
C23 C22 C21 120.7(7) . . ?
C23 C22 H22A 119.6 . . ?
C21 C22 H22A 119.6 . . ?
C22 C23 C24 121.1(6) . . ?
C22 C23 H23A 119.5 . . ?
C24 C23 H23A 119.5 . . ?
C25 C24 C23 120.7(6) . . ?
C25 C24 H24A 119.6 . . ?
C23 C24 H24A 119.6 . . ?
C24 C25 C26 119.3(6) . . ?
C24 C25 H25A 120.3 . . ?
C26 C25 H25A 120.3 . . ?
C21 C26 C27 118.9(4) . . ?
C21 C26 C25 119.9(5) . . ?
C27 C26 C25 121.2(5) . . ?
C28 C27 C26 120.9(5) . . ?
C28 C27 H27A 119.5 . . ?
C26 C27 H27A 119.5 . . ?
C27 C28 C29 121.3(4) . . ?
C27 C28 H28A 119.3 . . ?
C29 C28 H28A 119.3 . . ?
C20 C29 C28 118.7(4) . . ?
C20 C29 C30 117.6(4) . . ?
C28 C29 C30 123.7(4) . . ?
O5 C30 C31 124.3(4) . . ?
O5 C30 C29 117.3(3) . . ?
C31 C30 C29 118.4(4) . . ?
C32 C31 C30 122.1(4) . . ?
C32 C31 H31A 118.9 . . ?
C30 C31 H31A 118.9 . . ?
O6 C32 C31 125.6(3) . . ?
O6 C32 C33 114.8(3) . . ?
C31 C32 C33 119.5(3) . . ?
N2 C33 C34 123.4(3) . . ?
N2 C33 C32 113.8(3) . . ?
C34 C33 C32 122.8(3) . . ?
C33 C34 C35 119.1(3) . . ?
C33 C34 H34A 120.5 . . ?
C35 C34 H34A 120.5 . . ?
C36 C35 C34 117.9(4) . . ?
C36 C35 H35A 121.0 . . ?
C34 C35 H35A 121.0 . . ?
C37 C36 C35 119.4(4) . . ?
C37 C36 H36A 120.3 . . ?
C35 C36 H36A 120.3 . . ?
N2 C37 C36 123.1(3) . . ?
N2 C37 C38 114.8(3) . . ?
C36 C37 C38 122.0(3) . . ?
O7 C38 C39 126.5(3) . . ?
O7 C38 C37 116.1(3) . . ?
C39 C38 C37 117.3(3) . . ?
C38 C39 C40 123.7(4) . . ?
C38 C39 H39A 118.1 . . ?
C40 C39 H39A 118.1 . . ?
O8 C40 C39 123.7(4) . . ?
O8 C40 C41 117.6(3) . . ?
C39 C40 C41 118.7(4) . . ?
C50 C41 C42 119.6(4) . . ?
C50 C41 C40 122.6(4) . . ?
C42 C41 C40 117.7(4) . . ?
C43 C42 C41 119.5(4) . . ?
C43 C42 H42A 120.3 . . ?
C41 C42 H42A 120.3 . . ?
C42 C43 C44 121.8(4) . . ?
C42 C43 H43A 119.1 . . ?
C44 C43 H43A 119.1 . . ?
C43 C44 C49 118.5(4) . . ?
C43 C44 C45 122.4(4) . . ?
C49 C44 C45 119.1(5) . . ?
C46 C45 C44 119.8(5) . . ?
C46 C45 H45A 120.1 . . ?
C44 C45 H45A 120.1 . . ?
C45 C46 C47 122.5(5) . . ?
C45 C46 H46A 118.7 . . ?
C47 C46 H46A 118.7 . . ?
C48 C47 C46 119.1(6) . . ?
C48 C47 H47A 120.5 . . ?
C46 C47 H47A 120.5 . . ?
C47 C48 C49 120.2(5) . . ?
C47 C48 H48A 119.9 . . ?
C49 C48 H48A 119.9 . . ?
C50 C49 C44 119.6(4) . . ?
C50 C49 C48 121.1(4) . . ?
C44 C49 C48 119.2(4) . . ?
C41 C50 C49 121.0(4) . . ?
C41 C50 H50A 119.5 . . ?
C49 C50 H50A 119.5 . . ?
C60 C51 C52 122.2(4) . . ?
C60 C51 H51A 118.9 . . ?
C52 C51 H51A 118.9 . . ?
C51 C52 C53 121.6(4) . . ?
C51 C52 C57 118.5(4) . . ?
C53 C52 C57 119.9(4) . . ?
C54 C53 C52 120.5(5) . . ?
C54 C53 H53A 119.8 . . ?
C52 C53 H53A 119.8 . . ?
C53 C54 C55 120.3(5) . . ?
C53 C54 H54A 119.8 . . ?
C55 C54 H54A 119.8 . . ?
C56 C55 C54 120.9(5) . . ?
C56 C55 H55A 119.5 . . ?
C54 C55 H55A 119.5 . . ?
C55 C56 C57 120.2(5) . . ?
C55 C56 H56A 119.9 . . ?
C57 C56 H56A 119.9 . . ?
C58 C57 C56 123.4(4) . . ?
C58 C57 C52 118.4(4) . . ?
C56 C57 C52 118.1(4) . . ?
C59 C58 C57 122.1(4) . . ?
C59 C58 H58A 119.0 . . ?
C57 C58 H58A 119.0 . . ?
C58 C59 C60 119.8(4) . . ?
C58 C59 H59A 120.1 . . ?
C60 C59 H59A 120.1 . . ?
C51 C60 C59 118.9(4) . . ?
C51 C60 C61 118.4(4) . . ?
C59 C60 C61 122.7(4) . . ?
O9 C61 C62 122.2(4) . . ?
O9 C61 C60 115.8(3) . . ?
C62 C61 C60 122.0(4) . . ?
C63 C62 C61 122.9(4) . . ?
C63 C62 H62A 118.5 . . ?
C61 C62 H62A 118.5 . . ?
O10 C63 C62 126.6(4) . . ?
O10 C63 C64 114.4(3) . . ?
C62 C63 C64 119.0(3) . . ?
N3 C64 C65 121.6(4) . . ?
N3 C64 C63 116.5(3) . . ?
C65 C64 C63 121.6(4) . . ?
C66 C65 C64 119.2(4) . . ?
C66 C65 H65A 120.4 . . ?
C64 C65 H65A 120.4 . . ?
C65 C66 C67 119.3(4) . . ?
C65 C66 H66A 120.4 . . ?
C67 C66 H66A 120.4 . . ?
C66 C67 C68 118.4(4) . . ?
C66 C67 H67A 120.8 . . ?
C68 C67 H67A 120.8 . . ?
N3 C68 C67 123.1(4) . . ?
N3 C68 C69 114.1(3) . . ?
C67 C68 C69 122.8(4) . . ?
O11 C69 C70 125.3(4) . . ?
O11 C69 C68 114.9(3) . . ?
C70 C69 C68 119.7(4) . . ?
C69 C70 C71 123.1(4) . . ?
C69 C70 H70A 118.4 . . ?
C71 C70 H70A 118.4 . . ?
O12 C71 C70 124.0(4) . . ?
O12 C71 C72 116.3(4) . . ?
C70 C71 C72 119.6(4) . . ?
C81 C72 C73 118.9(4) . . ?
C81 C72 C71 118.7(4) . . ?
C73 C72 C71 122.4(4) . . ?
C74 C73 C72 119.9(4) . . ?
C74 C73 H73A 120.1 . . ?
C72 C73 H73A 120.1 . . ?
C73 C74 C75 121.6(5) . . ?
C73 C74 H74A 119.2 . . ?
C75 C74 H74A 119.2 . . ?
C80 C75 C74 118.9(4) . . ?
C80 C75 C76 118.5(5) . . ?
C74 C75 C76 122.6(5) . . ?
C77 C76 C75 120.7(6) . . ?
C77 C76 H76A 119.7 . . ?
C75 C76 H76A 119.7 . . ?
C76 C77 C78 121.0(5) . . ?
C76 C77 H77A 119.5 . . ?
C78 C77 H77A 119.5 . . ?
C79 C78 C77 118.6(5) . . ?
C79 C78 H78A 120.7 . . ?
C77 C78 H78A 120.7 . . ?
C78 C79 C80 121.9(5) . . ?
C78 C79 H79A 119.0 . . ?
C80 C79 H79A 119.0 . . ?
C75 C80 C81 119.0(4) . . ?
C75 C80 C79 119.3(4) . . ?
C81 C80 C79 121.8(4) . . ?
C72 C81 C80 121.8(4) . . ?
C72 C81 H81A 119.1 . . ?
C80 C81 H81A 119.1 . . ?
O14 C82 O13 127.8(4) . . ?
O14 C82 C83 118.6(4) . . ?
O13 C82 C83 113.5(4) . . ?
N4 C83 C84 121.6(4) . . ?
N4 C83 C82 114.3(4) . . ?
C84 C83 C82 124.1(4) . . ?
C85 C84 C83 118.3(5) . . ?
C85 C84 H84A 120.8 . . ?
C83 C84 H84A 120.8 . . ?
C86 C85 C84 120.2(5) . . ?
C86 C85 H85A 119.9 . . ?
C84 C85 H85A 119.9 . . ?
C85 C86 C87 118.9(5) . . ?
C85 C86 H86A 120.6 . . ?
C87 C86 H86A 120.6 . . ?
N4 C87 C86 120.1(4) . . ?
N4 C87 C88 112.0(4) . . ?
C86 C87 C88 127.9(4) . . ?
O15 C88 C89 125.9(4) . . ?
O15 C88 C87 115.0(4) . . ?
C89 C88 C87 119.0(4) . . ?
C88 C89 C90 122.2(4) . . ?
C88 C89 H89A 118.9 . . ?
C90 C89 H89A 118.9 . . ?
O16 C90 C89 123.8(4) . . ?
O16 C90 C91 117.4(5) . . ?
C89 C90 C91 118.8(5) . . ?
C100 C91 C92 119.1(6) . . ?
C100 C91 C90 119.4(6) . . ?
C92 C91 C90 121.4(6) . . ?
C93 C92 C91 122.9(8) . . ?
C93 C92 H92A 118.5 . . ?
C91 C92 H92A 118.5 . . ?
C94 C93 C92 119.7(9) . . ?
C94 C93 H93A 120.2 . . ?
C92 C93 H93A 120.2 . . ?
C93 C94 C99 120.5(7) . . ?
C93 C94 C95 122.2(9) . . ?
C99 C94 C95 117.2(9) . . ?
C96 C95 C94 121.1(12) . . ?
C96 C95 H95A 119.4 . . ?
C94 C95 H95A 119.4 . . ?
C95 C96 C97 120.6(10) . . ?
C95 C96 H96A 119.7 . . ?
C97 C96 H96A 119.7 . . ?
C96 C97 C98 122.0(10) . . ?
C96 C97 H97A 119.0 . . ?
C98 C97 H97A 119.0 . . ?
C99 C98 C97 117.6(10) . . ?
C99 C98 H98A 121.2 . . ?
C97 C98 H98A 121.2 . . ?
C98 C99 C94 121.4(8) . . ?
C98 C99 C100 118.9(9) . . ?
C94 C99 C100 119.7(7) . . ?
C91 C100 C99 118.0(7) . . ?
C91 C100 H10A 121.0 . . ?
C99 C100 H10A 121.0 . . ?
N5 C101 C102 123.3(4) . . ?
N5 C101 H10B 118.3 . . ?
C102 C101 H10B 118.3 . . ?
C103 C102 C101 118.9(4) . . ?
C103 C102 H10C 120.6 . . ?
C101 C102 H10C 120.6 . . ?
C102 C103 C104 119.2(4) . . ?
C102 C103 H10D 120.4 . . ?
C104 C103 H10D 120.4 . . ?
C105 C104 C103 117.3(4) . . ?
C105 C104 H10E 121.4 . . ?
C103 C104 H10E 121.4 . . ?
N5 C105 C104 124.2(4) . . ?
N5 C105 H10F 117.9 . . ?
C104 C105 H10F 117.9 . . ?
O21 N6 O20 119.3(4) . . ?
O21 N6 O19 120.1(5) . . ?
O20 N6 O19 120.6(5) . . ?
C1S N1S C5S 119.2(5) . . ?
N1S C1S C2S 123.0(6) . . ?
N1S C1S H1SA 118.5 . . ?
C2S C1S H1SA 118.5 . . ?
C1S C2S C3S 119.1(6) . . ?
C1S C2S H2SA 120.5 . . ?
C3S C2S H2SA 120.5 . . ?
C4S C3S C2S 118.0(6) . . ?
C4S C3S H3SA 121.0 . . ?
C2S C3S H3SA 121.0 . . ?
C3S C4S C5S 118.9(7) . . ?
C3S C4S H4SA 120.5 . . ?
C5S C4S H4SA 120.5 . . ?
N1S C5S C4S 121.7(6) . . ?
N1S C5S H5SA 119.1 . . ?
C4S C5S H5SA 119.1 . . ?
C10S N2S C6S 118.5(6) . . ?
N2S C6S C7S 124.1(6) . . ?
N2S C6S H6SA 117.9 . . ?
C7S C6S H6SA 117.9 . . ?
C8S C7S C6S 116.8(9) . . ?
C8S C7S H7SA 121.6 . . ?
C6S C7S H7SA 121.6 . . ?
C7S C8S C9S 119.0(9) . . ?
C7S C8S H8SA 120.5 . . ?
C9S C8S H8SA 120.5 . . ?
C10S C9S C8S 117.6(9) . . ?
C10S C9S H9SA 121.2 . . ?
C8S C9S H9SA 121.2 . . ?
N2S C10S C9S 123.0(9) . . ?
N2S C10S H10G 118.5 . . ?
C9S C10S H10G 118.5 . . ?
C15S N3S C11S 116.5(4) . . ?
N3S C11S C12S 124.1(5) . . ?
N3S C11S H11B 117.9 . . ?
C12S C11S H11B 117.9 . . ?
C13S C12S C11S 118.3(5) . . ?
C13S C12S H12A 120.8 . . ?
C11S C12S H12A 120.8 . . ?
C12S C13S C14S 118.4(6) . . ?
C12S C13S H13B 120.8 . . ?
C14S C13S H13B 120.8 . . ?
C15S C14S C13S 118.9(5) . . ?
C15S C14S H14B 120.5 . . ?
C13S C14S H14B 120.5 . . ?
N3S C15S C14S 123.6(5) . . ?
N3S C15S H15B 118.2 . . ?
C14S C15S H15B 118.2 . . ?
C16S N4S C20S 120.0 . . ?
C17S C16S N4S 120.0 . . ?
C17S C16S H16B 120.0 . . ?
N4S C16S H16B 120.0 . . ?
C16S C17S C18S 120.0 . . ?
C16S C17S H17A 120.0 . . ?
C18S C17S H17A 120.0 . . ?
C17S C18S C19S 120.0 . . ?
C17S C18S H18D 120.0 . . ?
C19S C18S H18D 120.0 . . ?
C18S C19S C20S 120.0 . . ?
C18S C19S H19B 120.0 . . ?
C20S C19S H19B 120.0 . . ?
C19S C20S N4S 120.0 . . ?
C19S C20S H20B 120.0 . . ?
N4S C20S H20B 120.0 . . ?
C21S N5S C25S 118.6(7) . . ?
C22S C21S N5S 123.9(8) . . ?
C22S C21S H21A 118.0 . . ?
N5S C21S H21A 118.0 . . ?
C21S C22S C23S 118.3(8) . . ?
C21S C22S H22B 120.9 . . ?
C23S C22S H22B 120.9 . . ?
C22S C23S C24S 126.1(7) . . ?
C22S C23S H23B 117.0 . . ?
C24S C23S H23B 117.0 . . ?
C23S C24S C25S 115.5(7) . . ?
C23S C24S H24B 122.3 . . ?
C25S C24S H24B 122.3 . . ?
C24S C25S N5S 117.6(9) . . ?
C24S C25S H25B 121.2 . . ?
N5S C25S H25B 121.2 . . ?
C30S N6S C26S 119.8(7) . . ?
N6S C26S C27S 117.0(8) . . ?
N6S C26S H26A 121.5 . . ?
C27S C26S H26A 121.5 . . ?
C28S C27S C26S 119.6(8) . . ?
C28S C27S H27B 120.2 . . ?
C26S C27S H27B 120.2 . . ?
C29S C28S C27S 122.9(9) . . ?
C29S C28S H28B 118.6 . . ?
C27S C28S H28B 118.6 . . ?
C28S C29S C30S 118.5(9) . . ?
C28S C29S H29A 120.8 . . ?
C30S C29S H29A 120.8 . . ?
C29S C30S N6S 122.2(8) . . ?
C29S C30S H30A 118.9 . . ?
N6S C30S H30A 118.9 . . ?
C31S N7S C35S 120.0 . . ?
N7S C31S C32S 120.0 . . ?
N7S C31S H31B 120.0 . . ?
C32S C31S H31B 120.0 . . ?
C31S C32S C33S 120.0 . . ?
C31S C32S H32A 120.0 . . ?
C33S C32S H32A 120.0 . . ?
C34S C33S C32S 120.0 . . ?
C34S C33S H33A 120.0 . . ?
C32S C33S H33A 120.0 . . ?
C33S C34S C35S 120.0 . . ?
C33S C34S H34B 120.0 . . ?
C35S C34S H34B 120.0 . . ?
C34S C35S N7S 120.0 . . ?
C34S C35S H35B 120.0 . . ?
N7S C35S H35B 120.0 . . ?
C36S N8S C40S 120.0 . . ?
N8S C36S C37S 120.0 . . ?
N8S C36S H36B 120.0 . . ?
C37S C36S H36B 120.0 . . ?
C38S C37S C36S 120.0 . . ?
C38S C37S H37A 120.0 . . ?
C36S C37S H37A 120.0 . . ?
C37S C38S C39S 120.0 . . ?
C37S C38S H38A 120.0 . . ?
C39S C38S H38A 120.0 . . ?
C40S C39S C38S 120.0 . . ?
C40S C39S H39B 120.0 . . ?
C38S C39S H39B 120.0 . . ?
C39S C40S N8S 120.0 . . ?
C39S C40S H40A 120.0 . . ?
N8S C40S H40A 120.0 . . ?
C41S N9S C45S 120.0 . . ?
N9S C41S C42S 120.0 . . ?
N9S C41S H41A 120.0 . . ?
C42S C41S H41A 120.0 . . ?
C43S C42S C41S 120.0 . . ?
C43S C42S H42B 120.0 . . ?
C41S C42S H42B 120.0 . . ?
C42S C43S C44S 120.0 . . ?
C42S C43S H43B 120.0 . . ?
C44S C43S H43B 120.0 . . ?
C45S C44S C43S 120.0 . . ?
C45S C44S H44A 120.0 . . ?
C43S C44S H44A 120.0 . . ?
C44S C45S N9S 120.0 . . ?
C44S C45S H45B 120.0 . . ?
N9S C45S H45B 120.0 . . ?
C46S N10S C50S 120.0 . . ?
C47S C46S N10S 120.0 . . ?
C47S C46S H46B 120.0 . . ?
N10S C46S H46B 120.0 . . ?
C46S C47S C48S 120.0 . . ?
C46S C47S H47B 120.0 . . ?
C48S C47S H47B 120.0 . . ?
C49S C48S C47S 120.0 . . ?
C49S C48S H48B 120.0 . . ?
C47S C48S H48B 120.0 . . ?
C48S C49S C50S 120.0 . . ?
C48S C49S H49A 120.0 . . ?
C50S C49S H49A 120.0 . . ?
C49S C50S N10S 120.0 . . ?
C49S C50S H50B 120.0 . . ?
N10S C50S H50B 120.0 . . ?

loop_
_geom_bond_atom_site_label_1
_geom_bond_atom_site_label_2
_geom_bond_distance
_geom_bond_site_symmetry_2
_geom_bond_publ_flag
Pr1 O4 2.451(3) . ?
Pr1 O16 2.501(3) . ?
Pr1 O6 2.590(2) . ?
Pr1 O11 2.591(2) . ?
Pr1 O3 2.642(2) . ?
Pr1 O15 2.707(3) . ?
Pr1 O7 2.711(2) . ?
Pr1 O10 2.734(3) . ?
Pr1 N5 2.756(4) . ?
Pr1 N2 2.764(3) . ?
Pr1 N3 2.791(3) . ?
Pr1 Er1 3.9592(2) . ?
Er1 O9 2.264(3) . ?
Er1 O5 2.303(3) . ?
Er1 O17 2.310(3) . ?
Er1 O6 2.334(2) . ?
Er1 O3 2.339(3) . ?
Er1 O1 2.351(3) . ?
Er1 O10 2.378(3) . ?
Er1 N1 2.401(3) . ?
Er2 O12 2.261(3) . ?
Er2 O8 2.294(3) . ?
Er2 O15 2.315(3) . ?
Er2 O11 2.338(3) . ?
Er2 O18 2.347(3) . ?
Er2 O13 2.354(3) . ?
Er2 O7 2.391(2) . ?
Er2 N4 2.409(4) . ?
O1 C1 1.281(5) . ?
O2 C1 1.232(4) . ?
O3 C7 1.285(5) . ?
O4 C9 1.265(5) . ?
O5 C30 1.265(5) . ?
O6 C32 1.281(5) . ?
O7 C38 1.278(5) . ?
O8 C40 1.266(5) . ?
O9 C61 1.261(5) . ?
O10 C63 1.281(4) . ?
O11 C69 1.281(5) . ?
O12 C71 1.262(5) . ?
O13 C82 1.286(5) . ?
O14 C82 1.234(5) . ?
O15 C88 1.286(5) . ?
O16 C90 1.260(6) . ?
O17 H17B 0.888(19) . ?
O17 H17C 0.868(19) . ?
O18 H18B 0.903(19) . ?
O18 H18C 0.903(19) . ?
N1 C6 1.336(5) . ?
N1 C2 1.342(4) . ?
N2 C37 1.345(5) . ?
N2 C33 1.354(4) . ?
N3 C64 1.338(5) . ?
N3 C68 1.347(5) . ?
N4 C83 1.332(5) . ?
N4 C87 1.343(5) . ?
N5 C105 1.321(5) . ?
N5 C101 1.355(5) . ?
C1 C2 1.514(6) . ?
C2 C3 1.384(6) . ?
C3 C4 1.410(7) . ?
C3 H3A 0.9500 . ?
C4 C5 1.385(6) . ?
C4 H4A 0.9500 . ?
C5 C6 1.400(6) . ?
C5 H5A 0.9500 . ?
C6 C7 1.499(5) . ?
C7 C8 1.386(5) . ?
C8 C9 1.419(5) . ?
C8 H8A 0.9500 . ?
C9 C10 1.487(5) . ?
C10 C11 1.388(5) . ?
C10 C19 1.433(6) . ?
C11 C12 1.402(6) . ?
C11 H11A 0.9500 . ?
C12 C13 1.414(6) . ?
C12 C17 1.429(6) . ?
C13 C14 1.371(6) . ?
C13 H13A 0.9500 . ?
C14 C15 1.411(7) . ?
C14 H14A 0.9500 . ?
C15 C16 1.364(7) . ?
C15 H15A 0.9500 . ?
C16 C17 1.422(6) . ?
C16 H16A 0.9500 . ?
C17 C18 1.427(6) . ?
C18 C19 1.357(6) . ?
C18 H18A 0.9500 . ?
C19 H19A 0.9500 . ?
C20 C29 1.393(6) . ?
C20 C21 1.426(7) . ?
C20 H20A 0.9500 . ?
C21 C26 1.404(8) . ?
C21 C22 1.416(7) . ?
C22 C23 1.357(9) . ?
C22 H22A 0.9500 . ?
C23 C24 1.386(10) . ?
C23 H23A 0.9500 . ?
C24 C25 1.366(9) . ?
C24 H24A 0.9500 . ?
C25 C26 1.427(7) . ?
C25 H25A 0.9500 . ?
C26 C27 1.411(7) . ?
C27 C28 1.368(7) . ?
C27 H27A 0.9500 . ?
C28 C29 1.411(6) . ?
C28 H28A 0.9500 . ?
C29 C30 1.496(6) . ?
C30 C31 1.426(5) . ?
C31 C32 1.391(5) . ?
C31 H31A 0.9500 . ?
C32 C33 1.491(5) . ?
C33 C34 1.375(6) . ?
C34 C35 1.396(5) . ?
C34 H34A 0.9500 . ?
C35 C36 1.392(6) . ?
C35 H35A 0.9500 . ?
C36 C37 1.380(6) . ?
C36 H36A 0.9500 . ?
C37 C38 1.518(5) . ?
C38 C39 1.386(5) . ?
C39 C40 1.410(5) . ?
C39 H39A 0.9500 . ?
C40 C41 1.501(5) . ?
C41 C50 1.368(6) . ?
C41 C42 1.431(5) . ?
C42 C43 1.377(6) . ?
C42 H42A 0.9500 . ?
C43 C44 1.400(7) . ?
C43 H43A 0.9500 . ?
C44 C49 1.419(6) . ?
C44 C45 1.432(6) . ?
C45 C46 1.342(9) . ?
C45 H45A 0.9500 . ?
C46 C47 1.439(9) . ?
C46 H46A 0.9500 . ?
C47 C48 1.363(7) . ?
C47 H47A 0.9500 . ?
C48 C49 1.449(7) . ?
C48 H48A 0.9500 . ?
C49 C50 1.414(6) . ?
C50 H50A 0.9500 . ?
C51 C60 1.370(6) . ?
C51 C52 1.409(6) . ?
C51 H51A 0.9500 . ?
C52 C53 1.425(7) . ?
C52 C57 1.428(6) . ?
C53 C54 1.363(7) . ?
C53 H53A 0.9500 . ?
C54 C55 1.406(8) . ?
C54 H54A 0.9500 . ?
C55 C56 1.391(8) . ?
C55 H55A 0.9500 . ?
C56 C57 1.420(6) . ?
C56 H56A 0.9500 . ?
C57 C58 1.401(7) . ?
C58 C59 1.367(6) . ?
C58 H58A 0.9500 . ?
C59 C60 1.424(6) . ?
C59 H59A 0.9500 . ?
C60 C61 1.490(5) . ?
C61 C62 1.407(5) . ?
C62 C63 1.388(5) . ?
C62 H62A 0.9500 . ?
C63 C64 1.496(5) . ?
C64 C65 1.410(6) . ?
C65 C66 1.374(7) . ?
C65 H65A 0.9500 . ?
C66 C67 1.386(7) . ?
C66 H66A 0.9500 . ?
C67 C68 1.387(6) . ?
C67 H67A 0.9500 . ?
C68 C69 1.487(6) . ?
C69 C70 1.381(5) . ?
C70 C71 1.441(6) . ?
C70 H70A 0.9500 . ?
C71 C72 1.489(5) . ?
C72 C81 1.379(6) . ?
C72 C73 1.413(6) . ?
C73 C74 1.373(7) . ?
C73 H73A 0.9500 . ?
C74 C75 1.406(7) . ?
C74 H74A 0.9500 . ?
C75 C80 1.405(7) . ?
C75 C76 1.432(7) . ?
C76 C77 1.350(9) . ?
C76 H76A 0.9500 . ?
C77 C78 1.429(9) . ?
C77 H77A 0.9500 . ?
C78 C79 1.362(7) . ?
C78 H78A 0.9500 . ?
C79 C80 1.409(7) . ?
C79 H79A 0.9500 . ?
C80 C81 1.405(6) . ?
C81 H81A 0.9500 . ?
C82 C83 1.534(6) . ?
C83 C84 1.379(6) . ?
C84 C85 1.379(8) . ?
C84 H84A 0.9500 . ?
C85 C86 1.374(8) . ?
C85 H85A 0.9500 . ?
C86 C87 1.394(7) . ?
C86 H86A 0.9500 . ?
C87 C88 1.501(6) . ?
C88 C89 1.376(6) . ?
C89 C90 1.416(7) . ?
C89 H89A 0.9500 . ?
C90 C91 1.503(6) . ?
C91 C100 1.335(9) . ?
C91 C92 1.436(10) . ?
C92 C93 1.364(8) . ?
C92 H92A 0.9500 . ?
C93 C94 1.351(12) . ?
C93 H93A 0.9500 . ?
C94 C99 1.396(12) . ?
C94 C95 1.481(11) . ?
C95 C96 1.224(14) . ?
C95 H95A 0.9500 . ?
C96 C97 1.391(15) . ?
C96 H96A 0.9500 . ?
C97 C98 1.412(11) . ?
C97 H97A 0.9500 . ?
C98 C99 1.317(11) . ?
C98 H98A 0.9500 . ?
C99 C100 1.495(9) . ?
C100 H10A 0.9500 . ?
C101 C102 1.382(6) . ?
C101 H10B 0.9500 . ?
C102 C103 1.367(7) . ?
C102 H10C 0.9500 . ?
C103 C104 1.408(7) . ?
C103 H10D 0.9500 . ?
C104 C105 1.394(6) . ?
C104 H10E 0.9500 . ?
C105 H10F 0.9500 . ?
O19 N6 1.256(5) . ?
O20 N6 1.247(6) . ?
O21 N6 1.246(6) . ?
N1S C1S 1.302(7) . ?
N1S C5S 1.310(7) . ?
C1S C2S 1.358(9) . ?
C1S H1SA 0.9500 . ?
C2S C3S 1.376(10) . ?
C2S H2SA 0.9500 . ?
C3S C4S 1.361(10) . ?
C3S H3SA 0.9500 . ?
C4S C5S 1.392(9) . ?
C4S H4SA 0.9500 . ?
C5S H5SA 0.9500 . ?
N2S C10S 1.306(7) . ?
N2S C6S 1.343(8) . ?
C6S C7S 1.381(9) . ?
C6S H6SA 0.9500 . ?
C7S C8S 1.352(13) . ?
C7S H7SA 0.9500 . ?
C8S C9S 1.456(15) . ?
C8S H8SA 0.9500 . ?
C9S C10S 1.346(12) . ?
C9S H9SA 0.9500 . ?
C10S H10G 0.9500 . ?
N3S C15S 1.343(6) . ?
N3S C11S 1.345(6) . ?
C11S C12S 1.383(8) . ?
C11S H11B 0.9500 . ?
C12S C13S 1.381(8) . ?
C12S H12A 0.9500 . ?
C13S C14S 1.399(9) . ?
C13S H13B 0.9500 . ?
C14S C15S 1.372(8) . ?
C14S H14B 0.9500 . ?
C15S H15B 0.9500 . ?
N4S C16S 1.3900 . ?
N4S C20S 1.3900 . ?
C16S C17S 1.3900 . ?
C16S H16B 0.9500 . ?
C17S C18S 1.3900 . ?
C17S H17A 0.9500 . ?
C18S C19S 1.3900 . ?
C18S H18D 0.9500 . ?
C19S C20S 1.3900 . ?
C19S H19B 0.9500 . ?
C20S H20B 0.9500 . ?
N5S C21S 1.354(11) . ?
N5S C25S 1.441(11) . ?
C21S C22S 1.263(9) . ?
C21S H21A 0.9500 . ?
C22S C23S 1.319(10) . ?
C22S H22B 0.9500 . ?
C23S C24S 1.380(11) . ?
C23S H23B 0.9500 . ?
C24S C25S 1.383(10) . ?
C24S H24B 0.9500 . ?
C25S H25B 0.9500 . ?
N6S C30S 1.342(10) . ?
N6S C26S 1.360(10) . ?
C26S C27S 1.390(13) . ?
C26S H26A 0.9500 . ?
C27S C28S 1.328(13) . ?
C27S H27B 0.9500 . ?
C28S C29S 1.307(12) . ?
C28S H28B 0.9500 . ?
C29S C30S 1.327(11) . ?
C29S H29A 0.9500 . ?
C30S H30A 0.9500 . ?
N7S C31S 1.3900 . ?
N7S C35S 1.3900 . ?
C31S C32S 1.3900 . ?
C31S H31B 0.9500 . ?
C32S C33S 1.3900 . ?
C32S H32A 0.9500 . ?
C33S C34S 1.3900 . ?
C33S H33A 0.9500 . ?
C34S C35S 1.3900 . ?
C34S H34B 0.9500 . ?
C35S H35B 0.9500 . ?
N8S C36S 1.3900 . ?
N8S C40S 1.3900 . ?
C36S C37S 1.3900 . ?
C36S H36B 0.9500 . ?
C37S C38S 1.3900 . ?
C37S H37A 0.9500 . ?
C38S C39S 1.3900 . ?
C38S H38A 0.9500 . ?
C39S C40S 1.3900 . ?
C39S H39B 0.9500 . ?
C40S H40A 0.9500 . ?
N9S C41S 1.3900 . ?
N9S C45S 1.3900 . ?
C41S C42S 1.3900 . ?
C41S H41A 0.9500 . ?
C42S C43S 1.3900 . ?
C42S H42B 0.9500 . ?
C43S C44S 1.3900 . ?
C43S H43B 0.9500 . ?
C44S C45S 1.3900 . ?
C44S H44A 0.9500 . ?
C45S H45B 0.9500 . ?
N10S C46S 1.3900 . ?
N10S C50S 1.3900 . ?
C46S C47S 1.3900 . ?
C46S H46B 0.9500 . ?
C47S C48S 1.3900 . ?
C47S H47B 0.9500 . ?
C48S C49S 1.3900 . ?
C48S H48B 0.9500 . ?
C49S C50S 1.3900 . ?
C49S H49A 0.9500 . ?
C50S H50B 0.9500 . ?

loop_
_geom_hbond_atom_site_label_D
_geom_hbond_atom_site_label_H
_geom_hbond_atom_site_label_A
_geom_hbond_distance_DH
_geom_hbond_distance_HA
_geom_hbond_distance_DA
_geom_hbond_angle_DHA
_geom_hbond_site_symmetry_A
_geom_hbond_publ_flag
O17 H17B N1S 0.888(19) 1.84(2) 2.728(5) 174(5) . yes
O17 H17C N2S 0.868(19) 1.86(2) 2.704(5) 165(5) . yes
O18 H18C N3S 0.903(19) 1.87(3) 2.746(5) 164(5) . yes
O18 H18B O13 0.903(19) 1.88(3) 2.740(4) 158(5) 2_667 yes
